data_7006577
loop_
_publ_author_name
'Christensen, Aase'
'Mayer, Christoph'
'Jensen, Frank'
'Bond, Andrew D.'
'McKenzie, Christine J.'

_publ_section_title
;
 Controlled formation and topologies of thiophenolate-based
 macrocycles: rings, cylinders and bowls.
;
_journal_issue 1
_journal_name_full 'Dalton transactions (Cambridge, England : 2003)'
_journal_page_first 108
_journal_page_last 120
_journal_paper_doi 10.1039/b512068c
_journal_year 2006
_chemical_formula_moiety 'C60 H76 N12 O12 S4 Zn4, 5(C2 H3 N)'
_chemical_formula_sum 'C70 H91 N17 O12 S4 Zn4'
_chemical_formula_weight 1752.32
_space_group_IT_number 2
_symmetry_cell_setting triclinic
_symmetry_space_group_name_Hall '-P 1'
_symmetry_space_group_name_H-M 'P -1'
_atom_sites_solution_hydrogens geom
_atom_sites_solution_primary direct
_atom_sites_solution_secondary difmap
_cell_angle_alpha 107.850(3)
_cell_angle_beta 103.482(3)
_cell_angle_gamma 102.425(3)
_cell_formula_units_Z 4
_cell_length_a 15.567(2)
_cell_length_b 22.548(3)
_cell_length_c 26.568(3)
_cell_measurement_reflns_used 4957
_cell_measurement_temperature 150(2)
_cell_measurement_theta_max 15.79
_cell_measurement_theta_min 2.30
_cell_volume 8207.7(18)
_computing_cell_refinement 'SAINT v.7.06a (Bruker, 2003)'
_computing_data_collection 'APEX2 v.1.0-8 (Bruker-Nonius, 2003)'
_computing_data_reduction 'SAINT v.7.06a (Bruker, 2003)'
_computing_molecular_graphics 'SHELXTL v.6.10 (Sheldrick, 2000)'
_computing_publication_material 'SHELXTL v.6.10 (Sheldrick, 2000)'
_computing_structure_refinement 'SHELXTL v.6.10 (Sheldrick, 2000)'
_computing_structure_solution 'SHELXTL v.6.10 (Sheldrick, 2000)'
_diffrn_ambient_temperature 150(2)
_diffrn_measured_fraction_theta_full 0.941
_diffrn_measured_fraction_theta_max 0.812
_diffrn_measurement_device_type 'Bruker-Nonius X8APEX-II CCD'
_diffrn_measurement_method 'thin-slice \w and \f scans'
_diffrn_radiation_monochromator graphite
_diffrn_radiation_source 'fine-focus sealed tube'
_diffrn_radiation_type MoK\a
_diffrn_radiation_wavelength 0.71073
_diffrn_reflns_av_R_equivalents 0.1485
_diffrn_reflns_av_sigmaI/netI 0.2144
_diffrn_reflns_limit_h_max 15
_diffrn_reflns_limit_h_min -15
_diffrn_reflns_limit_k_max 22
_diffrn_reflns_limit_k_min -22
_diffrn_reflns_limit_l_max 27
_diffrn_reflns_limit_l_min -27
_diffrn_reflns_number 65820
_diffrn_reflns_theta_full 20.82
_diffrn_reflns_theta_max 22.25
_diffrn_reflns_theta_min 3.58
_diffrn_standards_number 0
_exptl_absorpt_coefficient_mu 1.323
_exptl_absorpt_correction_T_max 0.974
_exptl_absorpt_correction_T_min 0.463
_exptl_absorpt_correction_type multi-scan
_exptl_absorpt_process_details 'SADABS v.2.10 (Sheldrick, 2003)'
_exptl_crystal_colour colourless
_exptl_crystal_density_diffrn 1.418
_exptl_crystal_density_method 'not measured'
_exptl_crystal_description needle
_exptl_crystal_F_000 3640
_exptl_crystal_size_max 0.30
_exptl_crystal_size_mid 0.08
_exptl_crystal_size_min 0.02
_refine_diff_density_max 1.493
_refine_diff_density_min -1.103
_refine_diff_density_rms 0.143
_refine_ls_extinction_method none
_refine_ls_goodness_of_fit_ref 1.067
_refine_ls_hydrogen_treatment constr
_refine_ls_matrix_type full
_refine_ls_number_parameters 984
_refine_ls_number_reflns 16884
_refine_ls_number_restraints 323
_refine_ls_restrained_S_all 1.066
_refine_ls_R_factor_all 0.2123
_refine_ls_R_factor_gt 0.1007
_refine_ls_shift/su_max 0.000
_refine_ls_shift/su_mean 0.000
_refine_ls_structure_factor_coef Fsqd
_refine_ls_weighting_details 'calc w=1/[\s^2^(Fo^2^)+(0.1505P)^2^+23.2301P] where P=(Fo^2^+2Fc^2^)/3'
_refine_ls_weighting_scheme calc
_refine_ls_wR_factor_gt 0.2526
_refine_ls_wR_factor_ref 0.3139
_reflns_number_gt 7972
_reflns_number_total 16884
_reflns_threshold_expression I>2\s(I)
_cod_data_source_file b512068c.txt
_cod_data_source_block 6
_cod_database_code 7006577

loop_
_symmetry_equiv_pos_as_xyz
'x, y, z'
'-x, -y, -z'

loop_
_atom_site_label
_atom_site_type_symbol
_atom_site_fract_x
_atom_site_fract_y
_atom_site_fract_z
_atom_site_U_iso_or_equiv
_atom_site_adp_type
_atom_site_occupancy
_atom_site_symmetry_multiplicity
_atom_site_calc_flag
_atom_site_refinement_flags
_atom_site_disorder_assembly
_atom_site_disorder_group
Zn1 Zn 0.20200(15) 0.57886(10) 0.08636(8) 0.0510(7) Uani 1 1 d . . .
Zn2 Zn 0.41884(14) 0.74415(10) 0.38553(8) 0.0426(6) Uani 1 1 d . . .
Zn3 Zn 0.02640(14) 0.48007(10) 0.32512(8) 0.0445(6) Uani 1 1 d . . .
Zn4 Zn 0.30409(14) 0.31899(10) 0.15741(8) 0.0411(6) Uani 1 1 d . . .
S1 S 0.2716(3) 0.5081(2) 0.1009(2) 0.0576(15) Uani 1 1 d D . .
S2 S 0.3278(3) 0.7077(2) 0.29845(17) 0.0444(13) Uani 1 1 d D . .
S3 S 0.1668(3) 0.55430(19) 0.36480(19) 0.0460(14) Uani 1 1 d D . .
S4 S 0.1819(3) 0.3431(2) 0.18427(15) 0.0425(13) Uani 1 1 d D . .
N1 N 0.0722(9) 0.5345(5) 0.0843(5) 0.048(4) Uiso 1 1 d D . .
N2 N 0.2186(8) 0.6722(6) 0.1473(5) 0.038(4) Uiso 1 1 d D . .
N3 N 0.5107(8) 0.7005(6) 0.3662(5) 0.043(4) Uiso 1 1 d D . .
N4 N 0.3818(8) 0.7075(7) 0.4355(5) 0.051(4) Uiso 1 1 d D . .
N5 N -0.0354(8) 0.5210(5) 0.2819(5) 0.046(4) Uiso 1 1 d D . .
N6 N -0.0002(8) 0.3868(6) 0.2623(5) 0.040(4) Uiso 1 1 d D . .
N7 N 0.4060(8) 0.3839(6) 0.2287(5) 0.043(4) Uiso 1 1 d D . .
N8 N 0.3530(7) 0.3581(6) 0.1097(5) 0.038(4) Uiso 1 1 d D . .
C1 C 0.1823(6) 0.4289(3) 0.0789(4) 0.038(5) Uiso 1 1 d GD . .
C2 C 0.2138(4) 0.3746(5) 0.0714(4) 0.036(4) Uiso 1 1 d GD . .
C3 C 0.1513(7) 0.3128(3) 0.0554(4) 0.043(5) Uiso 1 1 d G . .
H3A H 0.1728 0.2757 0.0503 0.052 Uiso 1 1 calc R . .
C4 C 0.0574(6) 0.3052(3) 0.0469(4) 0.043(5) Uiso 1 1 d GD . .
C5 C 0.0260(4) 0.3595(5) 0.0544(4) 0.044(5) Uiso 1 1 d G . .
H5A H -0.0382 0.3543 0.0486 0.053 Uiso 1 1 calc R . .
C6 C 0.0884(6) 0.4213(3) 0.0704(4) 0.036(4) Uiso 1 1 d GD . .
C7 C 0.0464(10) 0.4745(5) 0.0800(6) 0.045(5) Uiso 1 1 d D . .
H7A H -0.0132 0.4616 0.0838 0.053 Uiso 1 1 calc R . .
C8 C 0.0175(12) 0.5808(7) 0.0954(7) 0.071(6) Uiso 1 1 d D . .
H8A H -0.0408 0.5563 0.0984 0.085 Uiso 1 1 calc R . .
H8B H -0.0003 0.5911 0.0615 0.085 Uiso 1 1 calc R . .
C9 C 0.0557(11) 0.6461(7) 0.1451(7) 0.065(6) Uiso 1 1 d D . .
H9A H 0.0046 0.6654 0.1473 0.078 Uiso 1 1 calc R . .
H9B H 0.0755 0.6373 0.1796 0.078 Uiso 1 1 calc R . .
C10 C 0.1371(8) 0.6970(7) 0.1442(7) 0.050(5) Uiso 1 1 d D . .
H10A H 0.1197 0.7055 0.1094 0.061 Uiso 1 1 calc R . .
H10B H 0.1532 0.7386 0.1763 0.061 Uiso 1 1 calc R . .
C11 C 0.2838(6) 0.7110(6) 0.1928(5) 0.037(5) Uiso 1 1 d D . .
H11A H 0.2787 0.7491 0.2184 0.045 Uiso 1 1 calc R . .
C12 C 0.4015(6) 0.6905(5) 0.2542(4) 0.042(5) Uiso 1 1 d GD . .
C13 C 0.3670(5) 0.6899(5) 0.2008(4) 0.035(4) Uiso 1 1 d GD . .
C14 C 0.4125(7) 0.6720(5) 0.1620(3) 0.039(5) Uiso 1 1 d G . .
H14A H 0.3889 0.6716 0.1255 0.047 Uiso 1 1 calc R . .
C15 C 0.4925(7) 0.6547(5) 0.1767(4) 0.055(5) Uiso 1 1 d GD . .
C16 C 0.5270(5) 0.6552(5) 0.2301(4) 0.044(5) Uiso 1 1 d G . .
H16A H 0.5817 0.6434 0.2401 0.053 Uiso 1 1 calc R . .
C17 C 0.4815(6) 0.6731(5) 0.2688(3) 0.046(5) Uiso 1 1 d GD . .
C18 C 0.5282(10) 0.6700(8) 0.3222(4) 0.046(5) Uiso 1 1 d D . .
H18A H 0.5710 0.6457 0.3242 0.055 Uiso 1 1 calc R . .
C19 C 0.5683(9) 0.6884(9) 0.4129(6) 0.060(6) Uiso 1 1 d D . .
H19A H 0.6105 0.7305 0.4423 0.072 Uiso 1 1 calc R . .
H19B H 0.6065 0.6614 0.3991 0.072 Uiso 1 1 calc R . .
C20 C 0.5038(10) 0.6527(7) 0.4369(6) 0.045(5) Uiso 1 1 d D . .
H20A H 0.5400 0.6341 0.4604 0.053 Uiso 1 1 calc R . .
H20B H 0.4546 0.6156 0.4056 0.053 Uiso 1 1 calc R . .
C21 C 0.4573(9) 0.6941(8) 0.4718(5) 0.041(5) Uiso 1 1 d D . .
H21A H 0.4313 0.6707 0.4936 0.049 Uiso 1 1 calc R . .
H21B H 0.5042 0.7361 0.4985 0.049 Uiso 1 1 calc R . .
C22 C 0.3036(7) 0.6823(8) 0.4406(5) 0.046(5) Uiso 1 1 d D . .
H22A H 0.2974 0.6621 0.4667 0.055 Uiso 1 1 calc R . .
C23 C 0.1514(7) 0.6328(3) 0.3658(4) 0.035(4) Uiso 1 1 d GD . .
C24 C 0.2251(6) 0.6883(5) 0.4018(4) 0.031(4) Uiso 1 1 d GD . .
C25 C 0.2241(6) 0.7495(3) 0.4010(4) 0.048(5) Uiso 1 1 d G . .
H25A H 0.2745 0.7874 0.4256 0.058 Uiso 1 1 calc R . .
C26 C 0.1496(7) 0.7553(3) 0.3643(4) 0.042(5) Uiso 1 1 d GD . .
C27 C 0.0759(6) 0.6998(5) 0.3283(4) 0.051(5) Uiso 1 1 d G . .
H27A H 0.0249 0.7037 0.3032 0.061 Uiso 1 1 calc R . .
C28 C 0.0768(6) 0.6386(3) 0.3290(4) 0.040(5) Uiso 1 1 d GD . .
C29 C -0.0020(9) 0.5816(5) 0.2894(6) 0.061(6) Uiso 1 1 d D . .
H29A H -0.0383 0.5924 0.2615 0.073 Uiso 1 1 calc R . .
C30 C -0.1187(10) 0.4728(7) 0.2353(6) 0.059(6) Uiso 1 1 d D . .
H30A H -0.1425 0.4957 0.2115 0.071 Uiso 1 1 calc R . .
H30B H -0.1671 0.4599 0.2517 0.071 Uiso 1 1 calc R . .
C31 C -0.1091(13) 0.4100(7) 0.1973(6) 0.058(6) Uiso 1 1 d D . .
H31A H -0.1653 0.3895 0.1638 0.069 Uiso 1 1 calc R . .
H31B H -0.0554 0.4224 0.1845 0.069 Uiso 1 1 calc R . .
C32 C -0.0961(8) 0.3585(7) 0.2218(6) 0.045(5) Uiso 1 1 d D . .
H32A H -0.1423 0.3503 0.2410 0.054 Uiso 1 1 calc R . .
H32B H -0.1029 0.3167 0.1922 0.054 Uiso 1 1 calc R . .
C33 C 0.0495(5) 0.3497(7) 0.2484(5) 0.040(5) Uiso 1 1 d D . .
H33A H 0.0242 0.3094 0.2170 0.048 Uiso 1 1 calc R . .
C34 C 0.2192(7) 0.3741(5) 0.26061(17) 0.045(5) Uiso 1 1 d GD . .
C35 C 0.1472(5) 0.3728(5) 0.2833(3) 0.035(4) Uiso 1 1 d GD . .
C36 C 0.1669(6) 0.3974(5) 0.3409(4) 0.039(5) Uiso 1 1 d G . .
H36A H 0.1177 0.3965 0.3564 0.047 Uiso 1 1 calc R . .
C37 C 0.2586(7) 0.4232(5) 0.37584(18) 0.037(5) Uiso 1 1 d GD . .
C38 C 0.3306(5) 0.4245(5) 0.3532(3) 0.040(5) Uiso 1 1 d G . .
H38A H 0.3933 0.4421 0.3770 0.048 Uiso 1 1 calc R . .
C39 C 0.3109(6) 0.3999(5) 0.2955(3) 0.043(5) Uiso 1 1 d GD . .
C40 C 0.3907(8) 0.4085(8) 0.2750(6) 0.046(5) Uiso 1 1 d D . .
H40A H 0.4449 0.4404 0.3031 0.055 Uiso 1 1 calc R . .
C41 C 0.5006(9) 0.4006(9) 0.2236(6) 0.051(5) Uiso 1 1 d D . .
H41A H 0.5202 0.3607 0.2146 0.061 Uiso 1 1 calc R . .
H41B H 0.5450 0.4329 0.2599 0.061 Uiso 1 1 calc R . .
C42 C 0.5038(11) 0.4287(7) 0.1785(5) 0.044(5) Uiso 1 1 d D . .
H42A H 0.5694 0.4487 0.1824 0.052 Uiso 1 1 calc R . .
H42B H 0.4738 0.4637 0.1837 0.052 Uiso 1 1 calc R . .
C43 C 0.4549(7) 0.3764(7) 0.1199(5) 0.045(5) Uiso 1 1 d D . .
H43A H 0.4702 0.3935 0.0919 0.054 Uiso 1 1 calc R . .
H43B H 0.4760 0.3374 0.1167 0.054 Uiso 1 1 calc R . .
C44 C 0.3133(5) 0.3860(7) 0.0798(6) 0.044(5) Uiso 1 1 d D . .
H44A H 0.3463 0.4122 0.0642 0.052 Uiso 1 1 calc R . .
C45 C -0.0108(6) 0.2340(3) 0.0259(4) 0.048(5) Uiso 1 1 d D . .
C46 C -0.0770(10) 0.2158(8) -0.0346(5) 0.072(6) Uiso 1 1 d D . .
H46A H -0.1200 0.1714 -0.0478 0.108 Uiso 1 1 calc R . .
H46B H -0.0400 0.2176 -0.0596 0.108 Uiso 1 1 calc R . .
H46C H -0.1123 0.2469 -0.0342 0.108 Uiso 1 1 calc R . .
C47 C -0.0694(11) 0.2369(8) 0.0666(5) 0.077(7) Uiso 1 1 d D . .
H47A H -0.1140 0.1936 0.0555 0.116 Uiso 1 1 calc R . .
H47B H -0.1030 0.2688 0.0650 0.116 Uiso 1 1 calc R . .
H47C H -0.0280 0.2502 0.1048 0.116 Uiso 1 1 calc R . .
C48 C 0.0380(10) 0.1802(7) 0.0260(6) 0.077(7) Uiso 1 1 d D . .
H48A H -0.0091 0.1373 0.0124 0.115 Uiso 1 1 calc R . .
H48B H 0.0773 0.1903 0.0641 0.115 Uiso 1 1 calc R . .
H48C H 0.0765 0.1793 0.0015 0.115 Uiso 1 1 calc R . .
C49 C 0.5431(7) 0.6302(5) 0.1335(4) 0.058(6) Uiso 1 1 d D . .
C50 C 0.5326(11) 0.5553(5) 0.1158(7) 0.080(7) Uiso 1 1 d D . .
H50A H 0.5652 0.5430 0.0887 0.121 Uiso 1 1 calc R . .
H50B H 0.4666 0.5298 0.0988 0.121 Uiso 1 1 calc R . .
H50C H 0.5595 0.5463 0.1488 0.121 Uiso 1 1 calc R . .
C51 C 0.5024(10) 0.6441(8) 0.0800(6) 0.086(7) Uiso 1 1 d D . .
H51A H 0.5335 0.6289 0.0526 0.128 Uiso 1 1 calc R . .
H51B H 0.5127 0.6913 0.0901 0.128 Uiso 1 1 calc R . .
H51C H 0.4356 0.6208 0.0637 0.128 Uiso 1 1 calc R . .
C52 C 0.6489(8) 0.6704(7) 0.1605(6) 0.064(6) Uiso 1 1 d D . .
H52A H 0.6819 0.6560 0.1341 0.095 Uiso 1 1 calc R . .
H52B H 0.6746 0.6631 0.1947 0.095 Uiso 1 1 calc R . .
H52C H 0.6565 0.7171 0.1697 0.095 Uiso 1 1 calc R . .
C53 C 0.1581(6) 0.8267(3) 0.3671(4) 0.040(5) Uiso 1 1 d D . .
C54 C 0.2456(7) 0.8849(6) 0.4090(5) 0.048(5) Uiso 1 1 d D . .
H54A H 0.3018 0.8754 0.4030 0.071 Uiso 1 1 calc R . .
H54B H 0.2475 0.8906 0.4474 0.071 Uiso 1 1 calc R . .
H54C H 0.2425 0.9251 0.4029 0.071 Uiso 1 1 calc R . .
C55 C 0.0685(7) 0.8421(7) 0.3764(5) 0.051(5) Uiso 1 1 d D . .
H55A H 0.0136 0.8057 0.3502 0.076 Uiso 1 1 calc R . .
H55B H 0.0656 0.8824 0.3701 0.076 Uiso 1 1 calc R . .
H55C H 0.0701 0.8480 0.4148 0.076 Uiso 1 1 calc R . .
C56 C 0.1555(9) 0.8173(7) 0.3060(4) 0.060(6) Uiso 1 1 d D . .
H56A H 0.2117 0.8076 0.3002 0.089 Uiso 1 1 calc R . .
H56B H 0.1526 0.8575 0.2996 0.089 Uiso 1 1 calc R . .
H56C H 0.1006 0.7808 0.2797 0.089 Uiso 1 1 calc R . .
C57 C 0.2792(7) 0.4476(5) 0.4404(2) 0.039(5) Uiso 1 1 d D . .
C58 C 0.3305(10) 0.3992(6) 0.4538(7) 0.080(7) Uiso 1 1 d D . .
H58A H 0.3854 0.4036 0.4415 0.120 Uiso 1 1 calc R . .
H58B H 0.2885 0.3541 0.4342 0.120 Uiso 1 1 calc R . .
H58C H 0.3498 0.4093 0.4941 0.120 Uiso 1 1 calc R . .
C59 C 0.3463(10) 0.5194(5) 0.4713(7) 0.086(7) Uiso 1 1 d D . .
H59A H 0.4014 0.5235 0.4592 0.129 Uiso 1 1 calc R . .
H59B H 0.3652 0.5301 0.5117 0.129 Uiso 1 1 calc R . .
H59C H 0.3144 0.5497 0.4624 0.129 Uiso 1 1 calc R . .
C60 C 0.1919(8) 0.4409(8) 0.4604(7) 0.089(7) Uiso 1 1 d D . .
H60A H 0.1501 0.3958 0.4412 0.134 Uiso 1 1 calc R . .
H60B H 0.1594 0.4710 0.4516 0.134 Uiso 1 1 calc R . .
H60C H 0.2116 0.4517 0.5008 0.134 Uiso 1 1 calc R . .
N9 N 0.2054(10) 0.6117(8) 0.0024(7) 0.073(6) Uiso 1 1 d D . .
O9A O 0.1383(10) 0.5948(9) 0.0181(6) 0.121(6) Uani 1 1 d D . .
O9B O 0.2846(12) 0.6198(12) 0.0322(7) 0.167(9) Uani 1 1 d D . .
O9C O 0.1950(11) 0.6316(9) -0.0366(7) 0.125(7) Uani 1 1 d D . .
N10 N 0.5154(9) 0.8762(6) 0.4713(5) 0.052(4) Uiso 1 1 d D . .
O10A O 0.4550(8) 0.8448(6) 0.4250(5) 0.058(4) Uani 1 1 d D . .
O10B O 0.5507(9) 0.8391(6) 0.4890(5) 0.084(5) Uani 1 1 d D . .
O10C O 0.5414(12) 0.9366(6) 0.4965(5) 0.104(6) Uani 1 1 d D . .
N11 N -0.0649(11) 0.4874(6) 0.4004(6) 0.066(5) Uiso 1 1 d D . .
O11A O -0.0429(9) 0.4442(6) 0.3688(5) 0.060(4) Uani 1 1 d D . .
O11B O -0.0475(9) 0.5455(6) 0.4049(5) 0.067(4) Uani 1 1 d D . .
O11C O -0.1026(10) 0.4774(7) 0.4347(6) 0.086(5) Uani 1 1 d D . .
N12 N 0.3454(11) 0.1951(7) 0.1283(7) 0.080(6) Uiso 1 1 d D . .
O12A O 0.2847(10) 0.2203(6) 0.1148(6) 0.085(5) Uani 1 1 d D . .
O12B O 0.4113(14) 0.2431(8) 0.1628(11) 0.241(16) Uani 1 1 d D . .
O12C O 0.3393(10) 0.1365(7) 0.1071(6) 0.096(5) Uani 1 1 d D . .
Zn5 Zn 1.01083(13) 0.21756(10) 0.41976(8) 0.0376(6) Uani 1 1 d . . .
Zn6 Zn 0.68915(13) 0.19816(9) 0.18757(8) 0.0390(6) Uani 1 1 d . . .
Zn7 Zn 0.41538(13) -0.05900(9) 0.24874(8) 0.0377(6) Uani 1 1 d . . .
Zn8 Zn 0.83908(13) -0.14904(10) 0.24166(8) 0.0381(6) Uani 1 1 d . . .
S5 S 0.9617(3) 0.1116(2) 0.34963(18) 0.0465(13) Uani 1 1 d D . .
S6 S 0.7763(3) 0.2244(2) 0.27255(17) 0.0464(14) Uani 1 1 d D . .
S7 S 0.4816(3) 0.00115(19) 0.20859(17) 0.0446(13) Uani 1 1 d D . .
S8 S 0.7220(3) -0.1147(2) 0.26769(16) 0.0456(14) Uani 1 1 d D . .
N13 N 0.9329(8) 0.2049(5) 0.4721(5) 0.040(4) Uiso 1 1 d D . .
N14 N 0.9698(8) 0.2931(5) 0.4109(4) 0.027(3) Uiso 1 1 d D . .
N15 N 0.7577(8) 0.1470(6) 0.1390(5) 0.040(4) Uiso 1 1 d D . .
N16 N 0.5668(7) 0.1270(6) 0.1472(4) 0.030(3) Uiso 1 1 d D . .
N17 N 0.4355(8) 0.0154(6) 0.3243(5) 0.037(4) Uiso 1 1 d D . .
N18 N 0.4738(8) -0.1196(6) 0.2738(4) 0.035(4) Uiso 1 1 d D . .
N19 N 0.8216(7) -0.1517(7) 0.1664(5) 0.047(4) Uiso 1 1 d D . .
N20 N 0.9652(8) -0.0743(5) 0.2781(4) 0.030(3) Uiso 1 1 d D . .
C61 C 0.9377(7) 0.0623(4) 0.3907(4) 0.048(5) Uiso 1 1 d GD . .
C62 C 0.9382(7) -0.0015(5) 0.3657(3) 0.029(4) Uiso 1 1 d GD . .
C63 C 0.8982(7) -0.0503(3) 0.3824(4) 0.038(5) Uiso 1 1 d G . .
H63A H 0.8985 -0.0940 0.3653 0.046 Uiso 1 1 calc R . .
C64 C 0.8576(6) -0.0353(4) 0.4242(4) 0.025(4) Uiso 1 1 d GD A .
C65 C 0.8572(6) 0.0285(4) 0.4492(3) 0.038(5) Uiso 1 1 d G . .
H65A H 0.8295 0.0387 0.4778 0.045 Uiso 1 1 calc R . .
C66 C 0.8972(7) 0.0773(3) 0.4325(4) 0.041(5) Uiso 1 1 d GD . .
C67 C 0.8974(11) 0.1439(4) 0.4629(6) 0.050(5) Uiso 1 1 d D . .
H67A H 0.8555 0.1408 0.4835 0.061 Uiso 1 1 calc R . .
C68 C 0.9266(11) 0.2665(6) 0.5106(5) 0.045(5) Uiso 1 1 d D . .
H68A H 0.9893 0.2918 0.5378 0.054 Uiso 1 1 calc R . .
H68B H 0.8859 0.2545 0.5318 0.054 Uiso 1 1 calc R . .
C69 C 0.8905(9) 0.3116(7) 0.4845(6) 0.038(5) Uiso 1 1 d D . .
H69A H 0.8810 0.3470 0.5135 0.045 Uiso 1 1 calc R . .
H69B H 0.8295 0.2862 0.4553 0.045 Uiso 1 1 calc R . .
C70 C 0.9571(10) 0.3419(6) 0.4586(5) 0.039(5) Uiso 1 1 d D . .
H70A H 0.9333 0.3738 0.4456 0.046 Uiso 1 1 calc R . .
H70B H 1.0183 0.3663 0.4878 0.046 Uiso 1 1 calc R . .
C71 C 0.9452(10) 0.2890(6) 0.3599(4) 0.043(5) Uiso 1 1 d D . .
H71A H 0.9137 0.3189 0.3531 0.051 Uiso 1 1 calc R . .
C72 C 0.8849(4) 0.2147(5) 0.2610(4) 0.033(4) Uiso 1 1 d GD . .
C73 C 0.9586(6) 0.2450(4) 0.3108(3) 0.033(4) Uiso 1 1 d GD . .
C74 C 1.0449(5) 0.2362(5) 0.3127(3) 0.031(4) Uiso 1 1 d G . .
H74A H 1.0952 0.2569 0.3467 0.037 Uiso 1 1 calc R . .
C75 C 1.0574(4) 0.1971(5) 0.2649(4) 0.035(4) Uiso 1 1 d GD . .
C76 C 0.9837(6) 0.1668(4) 0.2151(3) 0.036(4) Uiso 1 1 d G . .
H76A H 0.9922 0.1401 0.1824 0.043 Uiso 1 1 calc R . .
C77 C 0.8975(5) 0.1756(5) 0.2132(3) 0.034(4) Uiso 1 1 d GD . .
C78 C 0.8384(8) 0.1403(7) 0.1547(4) 0.036(4) Uiso 1 1 d D . .
H78A H 0.8596 0.1128 0.1287 0.043 Uiso 1 1 calc R . .
C79 C 0.7112(9) 0.1074(7) 0.0784(5) 0.048(5) Uiso 1 1 d D . .
H79A H 0.7501 0.0810 0.0645 0.057 Uiso 1 1 calc R . .
H79B H 0.7059 0.1372 0.0579 0.057 Uiso 1 1 calc R . .
C80 C 0.6147(8) 0.0617(7) 0.0663(7) 0.043(5) Uiso 1 1 d D . .
H80A H 0.5876 0.0368 0.0255 0.052 Uiso 1 1 calc R . .
H80B H 0.6214 0.0297 0.0842 0.052 Uiso 1 1 calc R . .
C81 C 0.5463(10) 0.0950(8) 0.0859(5) 0.042(5) Uiso 1 1 d D . .
H81A H 0.5424 0.1285 0.0694 0.051 Uiso 1 1 calc R . .
H81B H 0.4842 0.0617 0.0704 0.051 Uiso 1 1 calc R . .
C82 C 0.5077(8) 0.1000(6) 0.1665(3) 0.028(4) Uiso 1 1 d D . .
H82A H 0.4581 0.0613 0.1428 0.034 Uiso 1 1 calc R . .
C83 C 0.4937(7) 0.0863(2) 0.2509(4) 0.027(4) Uiso 1 1 d GD . .
C84 C 0.5183(7) 0.1303(4) 0.2259(3) 0.040(5) Uiso 1 1 d GD . .
C85 C 0.5402(7) 0.1972(4) 0.2552(4) 0.040(5) Uiso 1 1 d G . .
H85A H 0.5570 0.2273 0.2380 0.048 Uiso 1 1 calc R . .
C86 C 0.5376(7) 0.2201(2) 0.3095(4) 0.051(5) Uiso 1 1 d GD . .
C87 C 0.5131(7) 0.1761(4) 0.3346(3) 0.048(5) Uiso 1 1 d G . .
H87A H 0.5113 0.1918 0.3717 0.058 Uiso 1 1 calc R . .
C88 C 0.4911(7) 0.1092(4) 0.3053(4) 0.031(4) Uiso 1 1 d GD . .
C89 C 0.4631(10) 0.0784(6) 0.3425(5) 0.042(5) Uiso 1 1 d D . .
H89A H 0.4653 0.1040 0.3789 0.050 Uiso 1 1 calc R . .
C90 C 0.4220(11) -0.0058(8) 0.3704(6) 0.046(5) Uiso 1 1 d D . .
H90A H 0.3563 -0.0310 0.3616 0.055 Uiso 1 1 calc R . .
H90B H 0.4412 0.0322 0.4060 0.055 Uiso 1 1 calc R . .
C91 C 0.4849(11) -0.0489(6) 0.3732(6) 0.049(5) Uiso 1 1 d D . .
H91A H 0.4925 -0.0550 0.4092 0.059 Uiso 1 1 calc R . .
H91B H 0.5467 -0.0234 0.3753 0.059 Uiso 1 1 calc R . .
C92 C 0.4600(12) -0.1167(7) 0.3280(5) 0.044(5) Uiso 1 1 d D . .
H92A H 0.4972 -0.1414 0.3433 0.053 Uiso 1 1 calc R . .
H92B H 0.3939 -0.1399 0.3203 0.053 Uiso 1 1 calc R . .
C93 C 0.5264(10) -0.1496(7) 0.2528(4) 0.034(4) Uiso 1 1 d D . .
H93A H 0.5558 -0.1700 0.2751 0.041 Uiso 1 1 calc R . .
C94 C 0.6386(5) -0.1524(5) 0.1974(2) 0.040(5) Uiso 1 1 d GD . .
C95 C 0.5497(6) -0.1583(5) 0.2011(3) 0.038(5) Uiso 1 1 d GD . .
C96 C 0.4761(5) -0.1704(5) 0.1542(4) 0.038(5) Uiso 1 1 d G . .
H96A H 0.4154 -0.1745 0.1568 0.045 Uiso 1 1 calc R . .
C97 C 0.4912(5) -0.1766(5) 0.1036(3) 0.037(5) Uiso 1 1 d GD . .
C98 C 0.5801(6) -0.1706(5) 0.0999(2) 0.045(5) Uiso 1 1 d G . .
H98A H 0.5904 -0.1747 0.0653 0.054 Uiso 1 1 calc R . .
C99 C 0.6537(4) -0.1585(5) 0.1468(3) 0.039(5) Uiso 1 1 d GD . .
C100 C 0.7430(6) -0.1532(8) 0.1362(6) 0.042(5) Uiso 1 1 d D . .
H10C H 0.7426 -0.1503 0.1012 0.050 Uiso 1 1 calc R . .
C101 C 0.9003(8) -0.1474(7) 0.1436(6) 0.037(4) Uiso 1 1 d D . .
H10D H 0.8803 -0.1458 0.1059 0.044 Uiso 1 1 calc R . .
H10E H 0.9215 -0.1864 0.1404 0.044 Uiso 1 1 calc R . .
C102 C 0.9791(10) -0.0853(7) 0.1831(5) 0.045(5) Uiso 1 1 d D . .
H10F H 1.0281 -0.0791 0.1655 0.054 Uiso 1 1 calc R . .
H10G H 0.9549 -0.0475 0.1875 0.054 Uiso 1 1 calc R . .
C103 C 1.0237(9) -0.0842(9) 0.2411(5) 0.048(5) Uiso 1 1 d D . .
H10H H 1.0368 -0.1262 0.2372 0.057 Uiso 1 1 calc R . .
H10I H 1.0838 -0.0487 0.2592 0.057 Uiso 1 1 calc R . .
C104 C 0.9807(10) -0.0238(7) 0.3223(5) 0.048(5) Uiso 1 1 d D . .
H10J H 1.0365 0.0089 0.3289 0.058 Uiso 1 1 calc R . .
C105 C 0.8125(8) -0.0909(5) 0.4421(6) 0.044(5) Uiso 1 1 d D . .
C106 C 0.8952(13) -0.1153(14) 0.4635(11) 0.072(13) Uiso 0.50 1 d PD A 1
H10K H 0.9531 -0.0867 0.4643 0.108 Uiso 0.50 1 calc PR A 1
H10L H 0.8845 -0.1602 0.4385 0.108 Uiso 0.50 1 calc PR A 1
H10M H 0.9001 -0.1142 0.5013 0.108 Uiso 0.50 1 calc PR A 1
C107 C 0.7752(19) -0.0622(13) 0.4910(9) 0.062(12) Uiso 0.50 1 d PD A 1
H10N H 0.8271 -0.0402 0.5260 0.093 Uiso 0.50 1 calc PR A 1
H10O H 0.7304 -0.0978 0.4939 0.093 Uiso 0.50 1 calc PR A 1
H10P H 0.7447 -0.0306 0.4836 0.093 Uiso 0.50 1 calc PR A 1
C108 C 0.7330(14) -0.1494(11) 0.3936(8) 0.059(11) Uiso 0.50 1 d PD A 1
H10Q H 0.7601 -0.1793 0.3720 0.089 Uiso 0.50 1 calc PR A 1
H10R H 0.6963 -0.1327 0.3692 0.089 Uiso 0.50 1 calc PR A 1
H10S H 0.6929 -0.1730 0.4093 0.089 Uiso 0.50 1 calc PR A 1
C10A C 0.828(2) -0.1579(10) 0.4140(12) 0.073(13) Uiso 0.50 1 d PD A 2
H10T H 0.8944 -0.1520 0.4225 0.109 Uiso 0.50 1 calc PR A 2
H10U H 0.7983 -0.1740 0.3734 0.109 Uiso 0.50 1 calc PR A 2
H10V H 0.7999 -0.1898 0.4283 0.109 Uiso 0.50 1 calc PR A 2
C10B C 0.860(2) -0.0647(15) 0.5066(6) 0.096(16) Uiso 0.50 1 d PD A 2
H10W H 0.9273 -0.0580 0.5148 0.144 Uiso 0.50 1 calc PR A 2
H10X H 0.8341 -0.0967 0.5214 0.144 Uiso 0.50 1 calc PR A 2
H10Y H 0.8500 -0.0230 0.5242 0.144 Uiso 0.50 1 calc PR A 2
C10C C 0.7061(10) -0.1002(16) 0.4289(14) 0.122(19) Uiso 0.50 1 d PD A 2
H10Z H 0.6967 -0.0580 0.4460 0.183 Uiso 0.50 1 calc PR A 2
H11B H 0.6789 -0.1314 0.4441 0.183 Uiso 0.50 1 calc PR A 2
H11C H 0.6761 -0.1172 0.3884 0.183 Uiso 0.50 1 calc PR A 2
C109 C 1.1457(5) 0.1767(5) 0.2594(4) 0.050(5) Uiso 1 1 d D . .
C110 C 1.1801(10) 0.1852(6) 0.2104(5) 0.049(5) Uiso 1 1 d D . .
H11D H 1.2355 0.1710 0.2110 0.073 Uiso 1 1 calc R . .
H11E H 1.1954 0.2313 0.2148 0.073 Uiso 1 1 calc R . .
H11F H 1.1310 0.1584 0.1747 0.073 Uiso 1 1 calc R . .
C111 C 1.1290(10) 0.1040(5) 0.2548(5) 0.047(5) Uiso 1 1 d D . .
H11G H 1.1842 0.0911 0.2511 0.071 Uiso 1 1 calc R . .
H11H H 1.0753 0.0754 0.2219 0.071 Uiso 1 1 calc R . .
H11I H 1.1172 0.1000 0.2884 0.071 Uiso 1 1 calc R . .
C112 C 1.2216(10) 0.2232(6) 0.3163(4) 0.064(6) Uiso 1 1 d D . .
H11J H 1.2809 0.2146 0.3171 0.096 Uiso 1 1 calc R . .
H11K H 1.2028 0.2153 0.3470 0.096 Uiso 1 1 calc R . .
H11L H 1.2288 0.2689 0.3206 0.096 Uiso 1 1 calc R . .
C113 C 0.5697(9) 0.2951(3) 0.3469(5) 0.084(7) Uiso 1 1 d D . .
C114 C 0.4966(10) 0.3169(9) 0.3740(7) 0.098(8) Uiso 1 1 d D . .
H11M H 0.5212 0.3639 0.3968 0.148 Uiso 1 1 calc R . .
H11N H 0.4842 0.2924 0.3977 0.148 Uiso 1 1 calc R . .
H11O H 0.4389 0.3080 0.3445 0.148 Uiso 1 1 calc R . .
C115 C 0.5888(13) 0.3347(10) 0.3093(7) 0.132(10) Uiso 1 1 d D . .
H11P H 0.6102 0.3818 0.3319 0.198 Uiso 1 1 calc R . .
H11Q H 0.5314 0.3242 0.2789 0.198 Uiso 1 1 calc R . .
H11R H 0.6365 0.3230 0.2935 0.198 Uiso 1 1 calc R . .
C116 C 0.6626(10) 0.3117(10) 0.3947(7) 0.104(8) Uiso 1 1 d D . .
H11S H 0.6838 0.3586 0.4178 0.156 Uiso 1 1 calc R . .
H11T H 0.7101 0.3008 0.3782 0.156 Uiso 1 1 calc R . .
H11U H 0.6521 0.2862 0.4178 0.156 Uiso 1 1 calc R . .
C117 C 0.4156(6) -0.1895(6) 0.0482(3) 0.061(6) Uiso 1 1 d D . .
C118 C 0.3198(9) -0.1968(8) 0.0582(7) 0.073(6) Uiso 1 1 d D . .
H11V H 0.3007 -0.2369 0.0654 0.110 Uiso 1 1 calc R . .
H11W H 0.2734 -0.1991 0.0250 0.110 Uiso 1 1 calc R . .
H11X H 0.3252 -0.1588 0.0905 0.110 Uiso 1 1 calc R . .
C119 C 0.4099(12) -0.2511(7) -0.0011(6) 0.090(7) Uiso 1 1 d D . .
H11Y H 0.3890 -0.2904 0.0068 0.136 Uiso 1 1 calc R . .
H11Z H 0.4714 -0.2471 -0.0056 0.136 Uiso 1 1 calc R . .
H12A H 0.3657 -0.2544 -0.0356 0.136 Uiso 1 1 calc R . .
C120 C 0.4463(12) -0.1266(6) 0.0357(8) 0.098(8) Uiso 1 1 d D . .
H12B H 0.5067 -0.1225 0.0296 0.146 Uiso 1 1 calc R . .
H12C H 0.4515 -0.0881 0.0675 0.146 Uiso 1 1 calc R . .
H12D H 0.4001 -0.1295 0.0022 0.146 Uiso 1 1 calc R . .
N21 N 1.1789(9) 0.2803(7) 0.4915(5) 0.066(5) Uiso 1 1 d D . .
O21A O 1.1481(8) 0.2402(7) 0.4425(5) 0.069(4) Uani 1 1 d D . .
O21B O 1.2644(9) 0.2972(7) 0.5135(6) 0.096(5) Uani 1 1 d D . .
O21C O 1.1351(9) 0.3085(7) 0.5191(5) 0.083(5) Uani 1 1 d D . .
N22 N 0.6631(11) 0.2966(7) 0.1623(7) 0.059(5) Uiso 1 1 d D . .
O22A O 0.6946(12) 0.2577(8) 0.1336(8) 0.126(6) Uani 1 1 d D . .
O22B O 0.6529(12) 0.2922(8) 0.2061(7) 0.134(7) Uani 1 1 d D . .
O22C O 0.6550(9) 0.3481(7) 0.1569(6) 0.079(4) Uani 1 1 d D . .
N23 N 0.2321(8) -0.1038(5) 0.2019(6) 0.050(4) Uiso 1 1 d D . .
O23A O 0.2927(7) -0.1306(5) 0.2107(4) 0.047(3) Uani 1 1 d D . .
O23B O 0.2499(8) -0.0435(6) 0.2241(5) 0.068(4) Uani 1 1 d D . .
O23C O 0.1558(8) -0.1444(6) 0.1708(5) 0.068(4) Uani 1 1 d D . .
N24 N 0.8816(10) -0.2582(6) 0.2407(6) 0.057(5) Uiso 1 1 d D . .
O24A O 0.8501(8) -0.2215(6) 0.2714(5) 0.065(4) Uani 1 1 d D . .
O24C O 0.8984(8) -0.3094(6) 0.2413(5) 0.066(4) Uani 1 1 d D . .
O24B O 0.9031(10) -0.2460(7) 0.2020(6) 0.091(5) Uani 1 1 d D . .
N1S N 0.2118(12) 0.0194(8) 0.3639(7) 0.085(6) Uiso 1 1 d D . .
C1S C 0.2481(13) 0.0790(8) 0.3842(8) 0.068(6) Uiso 1 1 d D . .
C2S C 0.2928(14) 0.1458(8) 0.4082(8) 0.081(7) Uiso 1 1 d D . .
H2S1 H 0.2459 0.1682 0.4037 0.121 Uiso 1 1 d R . .
H2S2 H 0.3378 0.1583 0.3900 0.121 Uiso 1 1 d R . .
H2S3 H 0.3251 0.1584 0.4481 0.121 Uiso 1 1 d R . .
N2S N 0.2839(11) -0.0419(8) 0.0502(7) 0.078(5) Uiso 1 1 d D . .
C3S C 0.2529(13) -0.0173(9) 0.0871(7) 0.067(6) Uiso 1 1 d D . .
C4S C 0.2207(15) 0.0115(11) 0.1297(8) 0.094(8) Uiso 1 1 d D . .
H4S1 H 0.2665 0.0216 0.1659 0.141 Uiso 1 1 d R . .
H4S2 H 0.1623 -0.0192 0.1259 0.141 Uiso 1 1 d R . .
H4S3 H 0.2099 0.0519 0.1273 0.141 Uiso 1 1 d R . .
N3S N 0.7777(13) -0.0175(9) 0.1213(7) 0.099(6) Uiso 1 1 d D . .
C5S C 0.7621(13) 0.0030(9) 0.1656(7) 0.068(6) Uiso 1 1 d D . .
C6S C 0.7446(14) 0.0251(10) 0.2156(7) 0.075(7) Uiso 1 1 d D . .
H6S1 H 0.6786 0.0040 0.2084 0.113 Uiso 1 1 d R . .
H6S2 H 0.7577 0.0727 0.2291 0.113 Uiso 1 1 d R . .
H6S3 H 0.7824 0.0134 0.2438 0.113 Uiso 1 1 d R . .
N4S N 0.7051(14) 0.5801(10) 0.2667(8) 0.118(7) Uiso 1 1 d D . .
C7S C 0.7641(15) 0.6277(10) 0.3051(9) 0.093(8) Uiso 1 1 d D . .
C8S C 0.8301(15) 0.6802(10) 0.3497(9) 0.105(8) Uiso 1 1 d D . .
H8S1 H 0.8061 0.6946 0.3808 0.158 Uiso 1 1 d R . .
H8S2 H 0.8469 0.7161 0.3368 0.158 Uiso 1 1 d R . .
H8S3 H 0.8852 0.6674 0.3621 0.158 Uiso 1 1 d R . .
N5S N 0.6770(11) 0.1619(8) 0.4415(7) 0.081(5) Uiso 1 1 d D . .
C9S C 0.6910(14) 0.1311(10) 0.3989(7) 0.079(7) Uiso 1 1 d D . .
C10S C 0.7040(14) 0.0978(10) 0.3496(7) 0.083(7) Uiso 1 1 d D . .
H100 H 0.6437 0.0786 0.3199 0.125 Uiso 1 1 d R . .
H101 H 0.7299 0.0629 0.3535 0.125 Uiso 1 1 d R . .
H102 H 0.7465 0.1281 0.3401 0.125 Uiso 1 1 d R . .
N6S N 0.9946(13) 0.0318(10) 0.0817(8) 0.122(7) Uiso 1 1 d D . .
C11S C 0.9248(14) -0.0074(10) 0.0438(9) 0.096(8) Uiso 1 1 d D . .
C12S C 0.8452(13) -0.0538(10) 0.0037(8) 0.086(7) Uiso 1 1 d D . .
H12E H 0.8447 -0.0978 0.0023 0.129 Uiso 1 1 d R . .
H12F H 0.8438 -0.0514 -0.0327 0.129 Uiso 1 1 d R . .
H12G H 0.7906 -0.0447 0.0126 0.129 Uiso 1 1 d R . .
N7S N 0.3659(13) 0.5335(15) 0.2682(13) 0.079(11) Uiso 0.50 1 d PD B 1
C13S C 0.2837(11) 0.5278(9) 0.2484(8) 0.071(6) Uiso 0.50 1 d PD B 1
C14S C 0.1940(12) 0.5278(9) 0.2265(8) 0.086(7) Uiso 0.50 1 d PD B 1
H14B H 0.1694 0.5414 0.2574 0.129 Uiso 0.50 1 d PR B 1
H14C H 0.1550 0.4837 0.2002 0.129 Uiso 0.50 1 d PR B 1
H14D H 0.1937 0.5585 0.2072 0.129 Uiso 0.50 1 d PR B 1
N7T N 0.1168(14) 0.5332(14) 0.2093(12) 0.066(10) Uiso 0.50 1 d PD C 2
C13T C 0.1940(12) 0.5278(9) 0.2265(8) 0.086(7) Uiso 0.50 1 d PD C 2
C14T C 0.2837(11) 0.5278(9) 0.2484(8) 0.071(6) Uiso 0.50 1 d PD C 2
H14E H 0.3059 0.5095 0.2158 0.106 Uiso 0.50 1 d PR C 2
H14F H 0.2863 0.5032 0.2707 0.106 Uiso 0.50 1 d PR C 2
H14G H 0.3255 0.5740 0.2691 0.106 Uiso 0.50 1 d PR C 2
N8S N 0.1600(18) 0.3566(14) -0.0668(13) 0.205(13) Uiso 1 1 d D . .
C15S C 0.2166(16) 0.3286(12) -0.0549(11) 0.113(9) Uiso 1 1 d D . .
C16S C 0.2808(12) 0.2974(9) -0.0415(7) 0.059(6) Uiso 1 1 d D . .
H16B H 0.2483 0.2502 -0.0576 0.088 Uiso 1 1 d R . .
H16C H 0.3070 0.3117 -0.0009 0.088 Uiso 1 1 d R . .
H16D H 0.3309 0.3069 -0.0571 0.088 Uiso 1 1 d R . .
N9S N 0.7425(13) 0.5313(12) 0.3792(10) 0.152(9) Uiso 1 1 d D . .
C17S C 0.6655(13) 0.5286(11) 0.3844(9) 0.098(8) Uiso 1 1 d D . .
C18S C 0.5808(12) 0.5200(9) 0.3936(8) 0.065(6) Uiso 1 1 d D . .
H18B H 0.5411 0.4750 0.3705 0.097 Uiso 1 1 d R . .
H18C H 0.5509 0.5507 0.3836 0.097 Uiso 1 1 d R . .
H18D H 0.5901 0.5274 0.4331 0.097 Uiso 1 1 d R . .
N10S N -0.332(3) 0.430(2) 0.0869(19) 0.29(2) Uiso 1 1 d D . .
C19S C -0.268(3) 0.481(2) 0.104(2) 0.30(3) Uiso 1 1 d D . .
C20S C -0.188(3) 0.534(2) 0.123(2) 0.30(3) Uiso 1 1 d D . .
H20C H -0.1357 0.5220 0.1410 0.443 Uiso 1 1 d R . .
H20D H -0.1934 0.5729 0.1504 0.443 Uiso 1 1 d R . .
H20E H -0.1786 0.5437 0.0912 0.443 Uiso 1 1 d R . .

loop_
_atom_site_aniso_label
_atom_site_aniso_U_11
_atom_site_aniso_U_22
_atom_site_aniso_U_33
_atom_site_aniso_U_23
_atom_site_aniso_U_13
_atom_site_aniso_U_12
Zn1 0.0572(16) 0.0371(15) 0.0362(14) 0.0023(12) -0.0014(11) 0.0055(12)
Zn2 0.0440(14) 0.0389(15) 0.0351(14) 0.0126(12) 0.0021(10) 0.0076(11)
Zn3 0.0437(14) 0.0296(14) 0.0388(14) -0.0023(11) 0.0034(11) 0.0025(11)
Zn4 0.0404(14) 0.0361(14) 0.0336(14) 0.0057(11) 0.0037(10) 0.0059(11)
S1 0.049(3) 0.031(3) 0.072(4) 0.007(3) 0.012(3) 0.000(3)
S2 0.045(3) 0.037(3) 0.040(3) 0.009(3) 0.002(2) 0.011(3)
S3 0.048(3) 0.022(3) 0.050(3) 0.007(3) 0.000(2) 0.003(3)
S4 0.039(3) 0.041(3) 0.026(3) -0.002(3) 0.000(2) 0.002(3)
O9A 0.094(13) 0.177(18) 0.047(10) 0.006(11) 0.003(9) 0.027(13)
O9B 0.123(16) 0.34(3) 0.101(14) 0.127(18) 0.036(12) 0.124(19)
O9C 0.098(13) 0.188(19) 0.093(13) 0.084(13) 0.011(10) 0.025(12)
O10A 0.060(9) 0.051(9) 0.038(8) 0.010(7) -0.009(6) 0.002(7)
O10B 0.069(10) 0.063(10) 0.079(11) 0.032(9) -0.028(8) -0.008(8)
O10C 0.186(17) 0.038(10) 0.037(9) -0.005(8) -0.010(9) 0.011(10)
O11A 0.085(10) 0.035(8) 0.066(9) 0.006(7) 0.045(8) 0.028(8)
O11B 0.083(10) 0.051(10) 0.057(9) 0.006(8) 0.023(7) 0.021(8)
O11C 0.112(13) 0.090(12) 0.082(11) 0.045(10) 0.052(9) 0.042(10)
O12A 0.109(12) 0.050(10) 0.075(11) 0.008(8) 0.004(9) 0.035(9)
O12B 0.19(2) 0.069(14) 0.28(3) -0.026(16) -0.14(2) 0.054(15)
O12C 0.097(12) 0.049(11) 0.116(13) 0.017(10) 0.003(10) 0.025(9)
Zn5 0.0424(14) 0.0331(14) 0.0251(13) 0.0020(11) 0.0047(10) 0.0076(11)
Zn6 0.0394(14) 0.0298(14) 0.0264(13) -0.0001(11) -0.0039(10) 0.0008(11)
Zn7 0.0451(14) 0.0299(14) 0.0259(13) 0.0043(11) 0.0038(10) 0.0051(11)
Zn8 0.0383(13) 0.0348(14) 0.0322(13) 0.0074(11) 0.0049(10) 0.0082(11)
S5 0.064(4) 0.032(3) 0.035(3) 0.005(3) 0.013(3) 0.011(3)
S6 0.045(3) 0.053(4) 0.021(3) -0.004(3) -0.002(2) 0.015(3)
S7 0.064(4) 0.027(3) 0.028(3) -0.001(2) 0.009(2) 0.008(3)
S8 0.041(3) 0.060(4) 0.030(3) 0.013(3) 0.005(2) 0.016(3)
O21A 0.050(9) 0.085(11) 0.040(9) -0.006(8) -0.003(7) 0.019(8)
O21B 0.059(10) 0.100(13) 0.082(11) 0.020(10) -0.018(8) 0.002(9)
O21C 0.071(10) 0.102(12) 0.040(9) 0.000(8) 0.003(7) 0.016(9)
O22A 0.143(16) 0.073(13) 0.186(19) 0.051(13) 0.072(14) 0.058(12)
O22B 0.143(17) 0.128(16) 0.123(16) 0.080(13) 0.017(12) 0.006(13)
O22C 0.067(10) 0.060(10) 0.123(13) 0.058(10) 0.020(8) 0.020(8)
O23A 0.047(8) 0.035(8) 0.049(8) 0.014(7) 0.007(6) 0.009(7)
O23B 0.065(9) 0.054(10) 0.078(10) 0.022(8) 0.007(7) 0.028(8)
O23C 0.037(8) 0.078(10) 0.071(10) 0.017(8) 0.000(7) 0.017(8)
O24A 0.050(9) 0.038(9) 0.082(10) -0.014(8) 0.024(7) 0.014(7)
O24C 0.073(10) 0.057(10) 0.071(10) 0.022(8) 0.019(7) 0.033(8)
O24B 0.111(13) 0.085(12) 0.065(11) 0.021(9) 0.017(9) 0.029(10)

loop_
_atom_type_symbol
_atom_type_description
_atom_type_scat_dispersion_real
_atom_type_scat_dispersion_imag
_atom_type_scat_source
C C 0.0033 0.0016 'International Tables Vol C Tables 4.2.6.8 and 6.1.1.4'
H H 0.0000 0.0000 'International Tables Vol C Tables 4.2.6.8 and 6.1.1.4'
N N 0.0061 0.0033 'International Tables Vol C Tables 4.2.6.8 and 6.1.1.4'
O O 0.0106 0.0060 'International Tables Vol C Tables 4.2.6.8 and 6.1.1.4'
S S 0.1246 0.1234 'International Tables Vol C Tables 4.2.6.8 and 6.1.1.4'
Zn Zn 0.2839 1.4301 'International Tables Vol C Tables 4.2.6.8 and 6.1.1.4'

loop_
_geom_angle_atom_site_label_1
_geom_angle_atom_site_label_2
_geom_angle_atom_site_label_3
_geom_angle
_geom_angle_site_symmetry_1
_geom_angle_site_symmetry_3
_geom_angle_publ_flag
O9A Zn1 N1 86.2(6) . . ?
O9A Zn1 N2 97.0(6) . . ?
N1 Zn1 N2 95.9(5) . . ?
O9A Zn1 S1 135.3(5) . . ?
N1 Zn1 S1 100.2(3) . . ?
N2 Zn1 S1 125.7(3) . . ?
O9A Zn1 O9B 57.0(4) . . ?
N1 Zn1 O9B 142.3(5) . . ?
N2 Zn1 O9B 96.9(7) . . ?
S1 Zn1 O9B 100.7(5) . . ?
N4 Zn2 N3 102.3(5) . . ?
N4 Zn2 O10A 106.6(5) . . ?
N3 Zn2 O10A 121.8(5) . . ?
N4 Zn2 S2 119.5(4) . . ?
N3 Zn2 S2 94.0(4) . . ?
O10A Zn2 S2 112.9(3) . . ?
N5 Zn3 O11A 115.6(5) . . ?
N5 Zn3 N6 100.4(5) . . ?
O11A Zn3 N6 94.4(5) . . ?
N5 Zn3 S3 100.1(4) . . ?
O11A Zn3 S3 122.5(4) . . ?
N6 Zn3 S3 122.7(3) . . ?
N8 Zn4 N7 93.7(5) . . ?
N8 Zn4 O12A 101.1(6) . . ?
N7 Zn4 O12A 129.1(5) . . ?
N8 Zn4 S4 120.5(4) . . ?
N7 Zn4 S4 96.4(3) . . ?
O12A Zn4 S4 116.0(4) . . ?
C1 S1 Zn1 108.2(4) . . ?
C12 S2 Zn2 106.6(4) . . ?
C23 S3 Zn3 106.8(4) . . ?
C34 S4 Zn4 107.4(4) . . ?
C7 N1 C8 125.0(12) . . ?
C7 N1 Zn1 121.8(10) . . ?
C8 N1 Zn1 112.7(10) . . ?
C11 N2 C10 107.9(10) . . ?
C11 N2 Zn1 133.1(9) . . ?
C10 N2 Zn1 118.4(9) . . ?
C18 N3 C19 106.5(10) . . ?
C18 N3 Zn2 138.2(9) . . ?
C19 N3 Zn2 114.4(10) . . ?
C22 N4 C21 109.7(10) . . ?
C22 N4 Zn2 135.1(9) . . ?
C21 N4 Zn2 114.3(9) . . ?
C29 N5 C30 125.3(11) . . ?
C29 N5 Zn3 122.6(11) . . ?
C30 N5 Zn3 111.6(9) . . ?
C33 N6 C32 110.5(10) . . ?
C33 N6 Zn3 134.8(9) . . ?
C32 N6 Zn3 114.6(9) . . ?
C40 N7 C41 122.0(11) . . ?
C40 N7 Zn4 123.0(10) . . ?
C41 N7 Zn4 115.1(9) . . ?
C44 N8 C43 112.0(10) . . ?
C44 N8 Zn4 127.4(9) . . ?
C43 N8 Zn4 118.0(9) . . ?
C2 C1 C6 120.0 . . ?
C2 C1 S1 115.9(6) . . ?
C6 C1 S1 124.1(6) . . ?
C1 C2 C3 120.0 . . ?
C1 C2 C44 117.1(9) . . ?
C3 C2 C44 122.9(9) . . ?
C4 C3 C2 120.0 . . ?
C4 C3 H3A 120.0 . . ?
C2 C3 H3A 120.0 . . ?
C3 C4 C5 120.0 . . ?
C3 C4 C45 118.0(8) . . ?
C5 C4 C45 121.9(8) . . ?
C4 C5 C6 120.0 . . ?
C4 C5 H5A 120.0 . . ?
C6 C5 H5A 120.0 . . ?
C5 C6 C1 120.0 . . ?
C5 C6 C7 114.1(9) . . ?
C1 C6 C7 125.8(9) . . ?
N1 C7 C6 134.4(12) . . ?
N1 C7 H7A 112.8 . . ?
C6 C7 H7A 112.8 . . ?
N1 C8 C9 122.5(14) . . ?
N1 C8 H8A 106.7 . . ?
C9 C8 H8A 106.7 . . ?
N1 C8 H8B 106.7 . . ?
C9 C8 H8B 106.7 . . ?
H8A C8 H8B 106.6 . . ?
C10 C9 C8 116.0(15) . . ?
C10 C9 H9A 108.3 . . ?
C8 C9 H9A 108.3 . . ?
C10 C9 H9B 108.3 . . ?
C8 C9 H9B 108.3 . . ?
H9A C9 H9B 107.4 . . ?
N2 C10 C9 109.4(12) . . ?
N2 C10 H10A 109.8 . . ?
C9 C10 H10A 109.8 . . ?
N2 C10 H10B 109.8 . . ?
C9 C10 H10B 109.8 . . ?
H10A C10 H10B 108.2 . . ?
N2 C11 C13 112.3(10) . . ?
N2 C11 H11A 123.8 . . ?
C13 C11 H11A 123.8 . . ?
C13 C12 C17 120.0 . . ?
C13 C12 S2 114.8(6) . . ?
C17 C12 S2 124.9(6) . . ?
C14 C13 C12 120.0 . . ?
C14 C13 C11 127.1(9) . . ?
C12 C13 C11 112.9(9) . . ?
C15 C14 C13 120.0 . . ?
C15 C14 H14A 120.0 . . ?
C13 C14 H14A 120.0 . . ?
C16 C15 C14 120.0 . . ?
C16 C15 C49 118.0(8) . . ?
C14 C15 C49 121.9(8) . . ?
C15 C16 C17 120.0 . . ?
C15 C16 H16A 120.0 . . ?
C17 C16 H16A 120.0 . . ?
C16 C17 C12 120.0 . . ?
C16 C17 C18 111.5(8) . . ?
C12 C17 C18 128.5(8) . . ?
N3 C18 C17 119.2(11) . . ?
N3 C18 H18A 120.4 . . ?
C17 C18 H18A 120.4 . . ?
N3 C19 C20 108.6(11) . . ?
N3 C19 H19A 110.0 . . ?
C20 C19 H19A 110.0 . . ?
N3 C19 H19B 110.0 . . ?
C20 C19 H19B 110.0 . . ?
H19A C19 H19B 108.4 . . ?
C19 C20 C21 115.8(13) . . ?
C19 C20 H20A 108.3 . . ?
C21 C20 H20A 108.3 . . ?
C19 C20 H20B 108.3 . . ?
C21 C20 H20B 108.3 . . ?
H20A C20 H20B 107.4 . . ?
N4 C21 C20 110.7(12) . . ?
N4 C21 H21A 109.5 . . ?
C20 C21 H21A 109.5 . . ?
N4 C21 H21B 109.5 . . ?
C20 C21 H21B 109.5 . . ?
H21A C21 H21B 108.1 . . ?
N4 C22 C24 112.4(10) . . ?
N4 C22 H22A 123.8 . . ?
C24 C22 H22A 123.8 . . ?
C24 C23 C28 120.0 . . ?
C24 C23 S3 115.9(6) . . ?
C28 C23 S3 123.7(6) . . ?
C23 C24 C25 120.0 . . ?
C23 C24 C22 120.1(9) . . ?
C25 C24 C22 119.9(9) . . ?
C26 C25 C24 120.0 . . ?
C26 C25 H25A 120.0 . . ?
C24 C25 H25A 120.0 . . ?
C25 C26 C27 120.0 . . ?
C25 C26 C53 114.7(8) . . ?
C27 C26 C53 125.3(8) . . ?
C28 C27 C26 120.0 . . ?
C28 C27 H27A 120.0 . . ?
C26 C27 H27A 120.0 . . ?
C27 C28 C23 120.0 . . ?
C27 C28 C29 117.6(9) . . ?
C23 C28 C29 122.4(9) . . ?
N5 C29 C28 137.6(13) . . ?
N5 C29 H29A 111.2 . . ?
C28 C29 H29A 111.2 . . ?
N5 C30 C31 118.9(13) . . ?
N5 C30 H30A 107.6 . . ?
C31 C30 H30A 107.6 . . ?
N5 C30 H30B 107.6 . . ?
C31 C30 H30B 107.6 . . ?
H30A C30 H30B 107.0 . . ?
C32 C31 C30 117.1(14) . . ?
C32 C31 H31A 108.0 . . ?
C30 C31 H31A 108.0 . . ?
C32 C31 H31B 108.0 . . ?
C30 C31 H31B 108.0 . . ?
H31A C31 H31B 107.3 . . ?
N6 C32 C31 104.9(12) . . ?
N6 C32 H32A 110.8 . . ?
C31 C32 H32A 110.8 . . ?
N6 C32 H32B 110.8 . . ?
C31 C32 H32B 110.8 . . ?
H32A C32 H32B 108.8 . . ?
N6 C33 C35 116.6(11) . . ?
N6 C33 H33A 121.7 . . ?
C35 C33 H33A 121.7 . . ?
C35 C34 C39 120.0 . . ?
C35 C34 S4 114.6(6) . . ?
C39 C34 S4 125.3(6) . . ?
C36 C35 C34 120.0 . . ?
C36 C35 C33 117.7(9) . . ?
C34 C35 C33 122.2(9) . . ?
C37 C36 C35 120.0 . . ?
C37 C36 H36A 120.0 . . ?
C35 C36 H36A 120.0 . . ?
C38 C37 C36 120.0 . . ?
C38 C37 C57 120.8(7) . . ?
C36 C37 C57 119.1(7) . . ?
C37 C38 C39 120.0 . . ?
C37 C38 H38A 120.0 . . ?
C39 C38 H38A 120.0 . . ?
C38 C39 C34 120.0 . . ?
C38 C39 C40 116.5(9) . . ?
C34 C39 C40 123.3(9) . . ?
N7 C40 C39 136.3(12) . . ?
N7 C40 H40A 111.8 . . ?
C39 C40 H40A 111.8 . . ?
N7 C41 C42 111.9(11) . . ?
N7 C41 H41A 109.2 . . ?
C42 C41 H41A 109.2 . . ?
N7 C41 H41B 109.2 . . ?
C42 C41 H41B 109.2 . . ?
H41A C41 H41B 107.9 . . ?
C41 C42 C43 111.9(13) . . ?
C41 C42 H42A 109.2 . . ?
C43 C42 H42A 109.2 . . ?
C41 C42 H42B 109.2 . . ?
C43 C42 H42B 109.2 . . ?
H42A C42 H42B 107.9 . . ?
N8 C43 C42 108.7(11) . . ?
N8 C43 H43A 109.9 . . ?
C42 C43 H43A 109.9 . . ?
N8 C43 H43B 109.9 . . ?
C42 C43 H43B 109.9 . . ?
H43A C43 H43B 108.3 . . ?
N8 C44 C2 115.4(10) . . ?
N8 C44 H44A 122.3 . . ?
C2 C44 H44A 122.3 . . ?
C47 C45 C48 109.22(19) . . ?
C47 C45 C46 109.18(19) . . ?
C48 C45 C46 109.10(19) . . ?
C47 C45 C4 105.5(9) . . ?
C48 C45 C4 114.5(9) . . ?
C46 C45 C4 109.3(9) . . ?
C45 C46 H46A 109.5 . . ?
C45 C46 H46B 109.5 . . ?
H46A C46 H46B 109.5 . . ?
C45 C46 H46C 109.5 . . ?
H46A C46 H46C 109.5 . . ?
H46B C46 H46C 109.5 . . ?
C45 C47 H47A 109.5 . . ?
C45 C47 H47B 109.5 . . ?
H47A C47 H47B 109.5 . . ?
C45 C47 H47C 109.5 . . ?
H47A C47 H47C 109.5 . . ?
H47B C47 H47C 109.5 . . ?
C45 C48 H48A 109.5 . . ?
C45 C48 H48B 109.5 . . ?
H48A C48 H48B 109.5 . . ?
C45 C48 H48C 109.5 . . ?
H48A C48 H48C 109.5 . . ?
H48B C48 H48C 109.5 . . ?
C51 C49 C52 108.81(19) . . ?
C51 C49 C50 108.76(19) . . ?
C52 C49 C50 108.85(19) . . ?
C51 C49 C15 108.8(10) . . ?
C52 C49 C15 108.1(9) . . ?
C50 C49 C15 113.4(10) . . ?
C49 C50 H50A 109.5 . . ?
C49 C50 H50B 109.5 . . ?
H50A C50 H50B 109.5 . . ?
C49 C50 H50C 109.5 . . ?
H50A C50 H50C 109.5 . . ?
H50B C50 H50C 109.5 . . ?
C49 C51 H51A 109.5 . . ?
C49 C51 H51B 109.5 . . ?
H51A C51 H51B 109.5 . . ?
C49 C51 H51C 109.5 . . ?
H51A C51 H51C 109.5 . . ?
H51B C51 H51C 109.5 . . ?
C49 C52 H52A 109.5 . . ?
C49 C52 H52B 109.5 . . ?
H52A C52 H52B 109.5 . . ?
C49 C52 H52C 109.5 . . ?
H52A C52 H52C 109.5 . . ?
H52B C52 H52C 109.5 . . ?
C56 C53 C26 99.6(9) . . ?
C56 C53 C54 109.49(19) . . ?
C26 C53 C54 120.2(8) . . ?
C56 C53 C55 109.53(19) . . ?
C26 C53 C55 108.0(8) . . ?
C54 C53 C55 109.42(19) . . ?
C53 C54 H54A 109.5 . . ?
C53 C54 H54B 109.5 . . ?
H54A C54 H54B 109.5 . . ?
C53 C54 H54C 109.5 . . ?
H54A C54 H54C 109.5 . . ?
H54B C54 H54C 109.5 . . ?
C53 C55 H55A 109.5 . . ?
C53 C55 H55B 109.5 . . ?
H55A C55 H55B 109.5 . . ?
C53 C55 H55C 109.5 . . ?
H55A C55 H55C 109.5 . . ?
H55B C55 H55C 109.5 . . ?
C53 C56 H56A 109.5 . . ?
C53 C56 H56B 109.5 . . ?
H56A C56 H56B 109.5 . . ?
C53 C56 H56C 109.5 . . ?
H56A C56 H56C 109.5 . . ?
H56B C56 H56C 109.5 . . ?
C37 C57 C58 99.7(9) . . ?
C37 C57 C60 115.6(10) . . ?
C58 C57 C60 109.6(2) . . ?
C37 C57 C59 112.4(9) . . ?
C58 C57 C59 109.5(2) . . ?
C60 C57 C59 109.5(2) . . ?
C57 C58 H58A 109.5 . . ?
C57 C58 H58B 109.5 . . ?
H58A C58 H58B 109.5 . . ?
C57 C58 H58C 109.5 . . ?
H58A C58 H58C 109.5 . . ?
H58B C58 H58C 109.5 . . ?
C57 C59 H59A 109.5 . . ?
C57 C59 H59B 109.5 . . ?
H59A C59 H59B 109.5 . . ?
C57 C59 H59C 109.5 . . ?
H59A C59 H59C 109.5 . . ?
H59B C59 H59C 109.5 . . ?
C57 C60 H60A 109.5 . . ?
C57 C60 H60B 109.5 . . ?
H60A C60 H60B 109.5 . . ?
C57 C60 H60C 109.5 . . ?
H60A C60 H60C 109.5 . . ?
H60B C60 H60C 109.5 . . ?
O9B N9 O9C 120.1(16) . . ?
O9B N9 O9A 119.0(17) . . ?
O9C N9 O9A 119.6(17) . . ?
N9 O9A Zn1 100.5(11) . . ?
N9 O9B Zn1 83.1(12) . . ?
O10B N10 O10A 110.6(12) . . ?
O10B N10 O10C 123.3(13) . . ?
O10A N10 O10C 126.0(13) . . ?
N10 O10A Zn2 123.2(9) . . ?
O11C N11 O11B 111.5(12) . . ?
O11C N11 O11A 122.4(13) . . ?
O11B N11 O11A 126.0(13) . . ?
N11 O11A Zn3 111.1(10) . . ?
O12B N12 O12C 131.3(17) . . ?
O12B N12 O12A 102.9(15) . . ?
O12C N12 O12A 125.6(17) . . ?
N12 O12A Zn4 120.5(11) . . ?
O21A Zn5 N14 111.0(5) . . ?
O21A Zn5 N13 124.0(5) . . ?
N14 Zn5 N13 93.3(4) . . ?
O21A Zn5 S5 102.7(4) . . ?
N14 Zn5 S5 124.9(3) . . ?
N13 Zn5 S5 102.6(3) . . ?
N16 Zn6 N15 93.0(5) . . ?
N16 Zn6 S6 126.7(3) . . ?
N15 Zn6 S6 103.6(3) . . ?
N16 Zn6 O22A 103.8(6) . . ?
N15 Zn6 O22A 83.7(5) . . ?
S6 Zn6 O22A 127.9(5) . . ?
N16 Zn6 O22B 105.0(6) . . ?
N15 Zn6 O22B 139.5(5) . . ?
S6 Zn6 O22B 94.3(4) . . ?
O22A Zn6 O22B 57.1(4) . . ?
N18 Zn7 O23A 90.5(5) . . ?
N18 Zn7 N17 102.3(4) . . ?
O23A Zn7 N17 119.3(5) . . ?
N18 Zn7 S7 120.9(3) . . ?
O23A Zn7 S7 124.5(3) . . ?
N17 Zn7 S7 98.7(3) . . ?
N19 Zn8 O24A 128.9(5) . . ?
N19 Zn8 N20 96.0(5) . . ?
O24A Zn8 N20 108.5(5) . . ?
N19 Zn8 S8 106.1(3) . . ?
O24A Zn8 S8 105.2(4) . . ?
N20 Zn8 S8 111.6(3) . . ?
C61 S5 Zn5 99.8(4) . . ?
C72 S6 Zn6 100.7(3) . . ?
C83 S7 Zn7 105.1(3) . . ?
C94 S8 Zn8 94.7(3) . . ?
C67 N13 C68 133.1(11) . . ?
C67 N13 Zn5 111.8(10) . . ?
C68 N13 Zn5 115.1(8) . . ?
C71 N14 C70 125.5(10) . . ?
C71 N14 Zn5 113.2(9) . . ?
C70 N14 Zn5 120.7(8) . . ?
C78 N15 C79 109.7(10) . . ?
C78 N15 Zn6 128.8(9) . . ?
C79 N15 Zn6 121.4(9) . . ?
C82 N16 C81 114.4(10) . . ?
C82 N16 Zn6 130.1(8) . . ?
C81 N16 Zn6 115.1(8) . . ?
C89 N17 C90 109.2(10) . . ?
C89 N17 Zn7 134.4(9) . . ?
C90 N17 Zn7 116.2(9) . . ?
C93 N18 C92 123.6(10) . . ?
C93 N18 Zn7 127.7(9) . . ?
C92 N18 Zn7 108.0(8) . . ?
C100 N19 C101 118.3(10) . . ?
C100 N19 Zn8 120.6(9) . . ?
C101 N19 Zn8 120.9(9) . . ?
C104 N20 C103 127.6(11) . . ?
C104 N20 Zn8 122.1(9) . . ?
C103 N20 Zn8 109.6(9) . . ?
C62 C61 C66 120.0 . . ?
C62 C61 S5 112.1(6) . . ?
C66 C61 S5 125.4(6) . . ?
C61 C62 C63 120.0 . . ?
C61 C62 C104 125.7(9) . . ?
C63 C62 C104 114.3(9) . . ?
C64 C63 C62 120.0 . . ?
C64 C63 H63A 120.0 . . ?
C62 C63 H63A 120.0 . . ?
C63 C64 C65 120.0 . . ?
C63 C64 C105 119.2(8) . . ?
C65 C64 C105 120.8(8) . . ?
C66 C65 C64 120.0 . . ?
C66 C65 H65A 120.0 . . ?
C64 C65 H65A 120.0 . . ?
C65 C66 C61 120.0 . . ?
C65 C66 C67 116.4(8) . . ?
C61 C66 C67 123.5(9) . . ?
N13 C67 C66 143.8(14) . . ?
N13 C67 H67A 108.1 . . ?
C66 C67 H67A 108.1 . . ?
N13 C68 C69 117.3(12) . . ?
N13 C68 H68A 108.0 . . ?
C69 C68 H68A 108.0 . . ?
N13 C68 H68B 108.0 . . ?
C69 C68 H68B 108.0 . . ?
H68A C68 H68B 107.2 . . ?
C68 C69 C70 112.2(12) . . ?
C68 C69 H69A 109.2 . . ?
C70 C69 H69A 109.2 . . ?
C68 C69 H69B 109.2 . . ?
C70 C69 H69B 109.2 . . ?
H69A C69 H69B 107.9 . . ?
N14 C70 C69 113.7(11) . . ?
N14 C70 H70A 108.8 . . ?
C69 C70 H70A 108.8 . . ?
N14 C70 H70B 108.8 . . ?
C69 C70 H70B 108.8 . . ?
H70A C70 H70B 107.7 . . ?
N14 C71 C73 129.5(11) . . ?
N14 C71 H71A 115.3 . . ?
C73 C71 H71A 115.3 . . ?
C73 C72 C77 120.0 . . ?
C73 C72 S6 110.8(6) . . ?
C77 C72 S6 128.6(6) . . ?
C72 C73 C74 120.0 . . ?
C72 C73 C71 119.0(8) . . ?
C74 C73 C71 120.9(8) . . ?
C75 C74 C73 120.0 . . ?
C75 C74 H74A 120.0 . . ?
C73 C74 H74A 120.0 . . ?
C74 C75 C76 120.0 . . ?
C74 C75 C109 127.8(7) . . ?
C76 C75 C109 112.0(7) . . ?
C77 C76 C75 120.0 . . ?
C77 C76 H76A 120.0 . . ?
C75 C76 H76A 120.0 . . ?
C76 C77 C72 120.0 . . ?
C76 C77 C78 105.6(8) . . ?
C72 C77 C78 134.3(8) . . ?
N15 C78 C77 119.3(10) . . ?
N15 C78 H78A 120.4 . . ?
C77 C78 H78A 120.4 . . ?
N15 C79 C80 112.3(11) . . ?
N15 C79 H79A 109.1 . . ?
C80 C79 H79A 109.1 . . ?
N15 C79 H79B 109.1 . . ?
C80 C79 H79B 109.1 . . ?
H79A C79 H79B 107.9 . . ?
C81 C80 C79 115.6(13) . . ?
C81 C80 H80A 108.4 . . ?
C79 C80 H80A 108.4 . . ?
C81 C80 H80B 108.4 . . ?
C79 C80 H80B 108.4 . . ?
H80A C80 H80B 107.4 . . ?
N16 C81 C80 117.3(11) . . ?
N16 C81 H81A 108.0 . . ?
C80 C81 H81A 108.0 . . ?
N16 C81 H81B 108.0 . . ?
C80 C81 H81B 108.0 . . ?
H81A C81 H81B 107.2 . . ?
N16 C82 C84 118.7(10) . . ?
N16 C82 H82A 120.7 . . ?
C84 C82 H82A 120.7 . . ?
C84 C83 C88 120.0 . . ?
C84 C83 S7 113.2(6) . . ?
C88 C83 S7 126.4(6) . . ?
C85 C84 C83 120.0 . . ?
C85 C84 C82 124.7(8) . . ?
C83 C84 C82 114.8(8) . . ?
C84 C85 C86 120.0 . . ?
C84 C85 H85A 120.0 . . ?
C86 C85 H85A 120.0 . . ?
C87 C86 C85 120.0 . . ?
C87 C86 C113 117.0(8) . . ?
C85 C86 C113 122.8(8) . . ?
C88 C87 C86 120.0 . . ?
C88 C87 H87A 120.0 . . ?
C86 C87 H87A 120.0 . . ?
C87 C88 C83 120.0 . . ?
C87 C88 C89 105.0(8) . . ?
C83 C88 C89 134.9(8) . . ?
N17 C89 C88 117.7(10) . . ?
N17 C89 H89A 121.2 . . ?
C88 C89 H89A 121.2 . . ?
N17 C90 C91 102.9(11) . . ?
N17 C90 H90A 111.2 . . ?
C91 C90 H90A 111.2 . . ?
N17 C90 H90B 111.2 . . ?
C91 C90 H90B 111.2 . . ?
H90A C90 H90B 109.1 . . ?
C90 C91 C92 121.4(14) . . ?
C90 C91 H91A 107.0 . . ?
C92 C91 H91A 107.0 . . ?
C90 C91 H91B 107.0 . . ?
C92 C91 H91B 107.0 . . ?
H91A C91 H91B 106.7 . . ?
N18 C92 C91 117.4(12) . . ?
N18 C92 H92A 108.0 . . ?
C91 C92 H92A 108.0 . . ?
N18 C92 H92B 108.0 . . ?
C91 C92 H92B 108.0 . . ?
H92A C92 H92B 107.2 . . ?
N18 C93 C95 132.5(11) . . ?
N18 C93 H93A 113.8 . . ?
C95 C93 H93A 113.8 . . ?
C95 C94 C99 120.0 . . ?
C95 C94 S8 108.7(6) . . ?
C99 C94 S8 129.0(6) . . ?
C96 C95 C94 120.0 . . ?
C96 C95 C93 115.2(8) . . ?
C94 C95 C93 124.7(8) . . ?
C95 C96 C97 120.0 . . ?
C95 C96 H96A 120.0 . . ?
C97 C96 H96A 120.0 . . ?
C98 C97 C96 120.0 . . ?
C98 C97 C117 114.6(8) . . ?
C96 C97 C117 125.4(8) . . ?
C99 C98 C97 120.0 . . ?
C99 C98 H98A 120.0 . . ?
C97 C98 H98A 120.0 . . ?
C98 C99 C94 120.0 . . ?
C98 C99 C100 113.5(8) . . ?
C94 C99 C100 126.5(8) . . ?
N19 C100 C99 130.8(11) . . ?
N19 C100 H10C 114.6 . . ?
C99 C100 H10C 114.6 . . ?
N19 C101 C102 108.2(11) . . ?
N19 C101 H10D 110.1 . . ?
C102 C101 H10D 110.1 . . ?
N19 C101 H10E 110.1 . . ?
C102 C101 H10E 110.1 . . ?
H10D C101 H10E 108.4 . . ?
C103 C102 C101 115.8(12) . . ?
C103 C102 H10F 108.3 . . ?
C101 C102 H10F 108.3 . . ?
C103 C102 H10G 108.3 . . ?
C101 C102 H10G 108.3 . . ?
H10F C102 H10G 107.4 . . ?
N20 C103 C102 113.7(11) . . ?
N20 C103 H10H 108.8 . . ?
C102 C103 H10H 108.8 . . ?
N20 C103 H10I 108.8 . . ?
C102 C103 H10I 108.8 . . ?
H10H C103 H10I 107.7 . . ?
N20 C104 C62 139.1(13) . . ?
N20 C104 H10J 110.4 . . ?
C62 C104 H10J 110.4 . . ?
C64 C105 C106 103.4(14) . . ?
C64 C105 C10B 104.5(15) . . ?
C106 C105 C10B 62.9(11) . . ?
C64 C105 C107 110.1(14) . . ?
C106 C105 C107 109.6(2) . . ?
C10B C105 C107 49.8(12) . . ?
C64 C105 C10A 114.0(14) . . ?
C106 C105 C10A 52.5(11) . . ?
C10B C105 C10A 109.6(2) . . ?
C107 C105 C10A 135.1(16) . . ?
C64 C105 C10C 109.3(15) . . ?
C106 C105 C10C 147.2(17) . . ?
C10B C105 C10C 109.6(2) . . ?
C107 C105 C10C 61.0(12) . . ?
C10A C105 C10C 109.6(2) . . ?
C64 C105 C108 114.3(13) . . ?
C106 C105 C108 109.6(2) . . ?
C10B C105 C108 141.0(16) . . ?
C107 C105 C108 109.6(2) . . ?
C10A C105 C108 58.3(12) . . ?
C10C C105 C108 54.2(11) . . ?
C105 C106 H10K 109.5 . . ?
C105 C106 H10L 109.5 . . ?
H10K C106 H10L 109.5 . . ?
C105 C106 H10M 109.5 . . ?
H10K C106 H10M 109.5 . . ?
H10L C106 H10M 109.5 . . ?
C105 C107 H10N 109.5 . . ?
C105 C107 H10O 109.5 . . ?
H10N C107 H10O 109.5 . . ?
C105 C107 H10P 109.5 . . ?
H10N C107 H10P 109.5 . . ?
H10O C107 H10P 109.5 . . ?
C105 C108 H10Q 109.5 . . ?
C105 C108 H10R 109.5 . . ?
H10Q C108 H10R 109.5 . . ?
C105 C108 H10S 109.5 . . ?
H10Q C108 H10S 109.5 . . ?
H10R C108 H10S 109.5 . . ?
C105 C10A H10T 109.5 . . ?
C105 C10A H10U 109.5 . . ?
H10T C10A H10U 109.5 . . ?
C105 C10A H10V 109.5 . . ?
H10T C10A H10V 109.5 . . ?
H10U C10A H10V 109.5 . . ?
C105 C10B H10W 109.5 . . ?
C105 C10B H10X 109.5 . . ?
H10W C10B H10X 109.5 . . ?
C105 C10B H10Y 109.5 . . ?
H10W C10B H10Y 109.5 . . ?
H10X C10B H10Y 109.5 . . ?
C105 C10C H10Z 109.5 . . ?
C105 C10C H11B 109.5 . . ?
H10Z C10C H11B 109.5 . . ?
C105 C10C H11C 109.5 . . ?
H10Z C10C H11C 109.5 . . ?
H11B C10C H11C 109.5 . . ?
C112 C109 C111 109.34(19) . . ?
C112 C109 C110 109.23(19) . . ?
C111 C109 C110 109.18(19) . . ?
C112 C109 C75 102.8(9) . . ?
C111 C109 C75 109.4(8) . . ?
C110 C109 C75 116.6(8) . . ?
C109 C110 H11D 109.5 . . ?
C109 C110 H11E 109.5 . . ?
H11D C110 H11E 109.5 . . ?
C109 C110 H11F 109.5 . . ?
H11D C110 H11F 109.5 . . ?
H11E C110 H11F 109.5 . . ?
C109 C111 H11G 109.5 . . ?
C109 C111 H11H 109.5 . . ?
H11G C111 H11H 109.5 . . ?
C109 C111 H11I 109.5 . . ?
H11G C111 H11I 109.5 . . ?
H11H C111 H11I 109.5 . . ?
C109 C112 H11J 109.5 . . ?
C109 C112 H11K 109.5 . . ?
H11J C112 H11K 109.5 . . ?
C109 C112 H11L 109.5 . . ?
H11J C112 H11L 109.5 . . ?
H11K C112 H11L 109.5 . . ?
C115 C113 C116 108.7(2) . . ?
C115 C113 C114 108.71(19) . . ?
C116 C113 C114 108.69(19) . . ?
C115 C113 C86 107.9(12) . . ?
C116 C113 C86 108.9(11) . . ?
C114 C113 C86 113.9(11) . . ?
C113 C114 H11M 109.5 . . ?
C113 C114 H11N 109.5 . . ?
H11M C114 H11N 109.5 . . ?
C113 C114 H11O 109.5 . . ?
H11M C114 H11O 109.5 . . ?
H11N C114 H11O 109.5 . . ?
C113 C115 H11P 109.5 . . ?
C113 C115 H11Q 109.5 . . ?
H11P C115 H11Q 109.5 . . ?
C113 C115 H11R 109.5 . . ?
H11P C115 H11R 109.5 . . ?
H11Q C115 H11R 109.5 . . ?
C113 C116 H11S 109.5 . . ?
C113 C116 H11T 109.5 . . ?
H11S C116 H11T 109.5 . . ?
C113 C116 H11U 109.5 . . ?
H11S C116 H11U 109.5 . . ?
H11T C116 H11U 109.5 . . ?
C97 C117 C118 108.9(9) . . ?
C97 C117 C119 113.0(10) . . ?
C118 C117 C119 110.3(2) . . ?
C97 C117 C120 103.9(10) . . ?
C118 C117 C120 110.2(2) . . ?
C119 C117 C120 110.3(2) . . ?
C117 C118 H11V 109.5 . . ?
C117 C118 H11W 109.5 . . ?
H11V C118 H11W 109.5 . . ?
C117 C118 H11X 109.5 . . ?
H11V C118 H11X 109.5 . . ?
H11W C118 H11X 109.5 . . ?
C117 C119 H11Y 109.5 . . ?
C117 C119 H11Z 109.5 . . ?
H11Y C119 H11Z 109.5 . . ?
C117 C119 H12A 109.5 . . ?
H11Y C119 H12A 109.5 . . ?
H11Z C119 H12A 109.5 . . ?
C117 C120 H12B 109.5 . . ?
C117 C120 H12C 109.5 . . ?
H12B C120 H12C 109.5 . . ?
C117 C120 H12D 109.5 . . ?
H12B C120 H12D 109.5 . . ?
H12C C120 H12D 109.5 . . ?
O21B N21 O21A 115.4(13) . . ?
O21B N21 O21C 116.9(14) . . ?
O21A N21 O21C 127.4(14) . . ?
N21 O21A Zn5 106.9(10) . . ?
O22B N22 O22C 113.4(15) . . ?
O22B N22 O22A 119.9(17) . . ?
O22C N22 O22A 125.4(17) . . ?
N22 O22A Zn6 91.3(11) . . ?
N22 O22B Zn6 91.2(12) . . ?
O23C N23 O23A 111.6(11) . . ?
O23C N23 O23B 127.3(13) . . ?
O23A N23 O23B 121.0(12) . . ?
N23 O23A Zn7 106.9(9) . . ?
O24C N24 O24B 108.4(12) . . ?
O24C N24 O24A 130.6(14) . . ?
O24B N24 O24A 121.1(14) . . ?
N24 O24A Zn8 106.7(10) . . ?
N1S C1S C2S 177(2) . . ?
C1S C2S H2S1 108.1 . . ?
C1S C2S H2S2 110.6 . . ?
H2S1 C2S H2S2 109.5 . . ?
C1S C2S H2S3 109.7 . . ?
H2S1 C2S H2S3 109.5 . . ?
H2S2 C2S H2S3 109.5 . . ?
N2S C3S C4S 178(2) . . ?
C3S C4S H4S1 109.8 . . ?
C3S C4S H4S2 108.7 . . ?
H4S1 C4S H4S2 109.5 . . ?
C3S C4S H4S3 109.9 . . ?
H4S1 C4S H4S3 109.5 . . ?
H4S2 C4S H4S3 109.5 . . ?
N3S C5S C6S 179(2) . . ?
C5S C6S H6S1 107.2 . . ?
C5S C6S H6S2 110.2 . . ?
H6S1 C6S H6S2 109.5 . . ?
C5S C6S H6S3 111.0 . . ?
H6S1 C6S H6S3 109.5 . . ?
H6S2 C6S H6S3 109.5 . . ?
N4S C7S C8S 178(3) . . ?
C7S C8S H8S1 111.3 . . ?
C7S C8S H8S2 107.8 . . ?
H8S1 C8S H8S2 109.5 . . ?
C7S C8S H8S3 109.2 . . ?
H8S1 C8S H8S3 109.4 . . ?
H8S2 C8S H8S3 109.5 . . ?
N5S C9S C10S 177(2) . . ?
C9S C10S H100 108.6 . . ?
C9S C10S H101 109.9 . . ?
H100 C10S H101 109.5 . . ?
C9S C10S H102 109.9 . . ?
H100 C10S H102 109.5 . . ?
H101 C10S H102 109.5 . . ?
N6S C11S C12S 176(2) . . ?
C11S C12S H12E 110.4 . . ?
C11S C12S H12F 108.7 . . ?
H12E C12S H12F 109.5 . . ?
C11S C12S H12G 109.3 . . ?
H12E C12S H12G 109.5 . . ?
H12F C12S H12G 109.5 . . ?
N7S C13S C14S 174(2) . . ?
C14S C13S H14G 109.6 . . ?
H14E C13S H14G 105.4 . . ?
H14F C13S H14G 111.9 . . ?
C13S C14S H14B 108.0 . . ?
C13S C14S H14C 110.2 . . ?
H14B C14S H14C 109.5 . . ?
C13S C14S H14D 110.1 . . ?
H14B C14S H14D 109.5 . . ?
H14C C14S H14D 109.5 . . ?
N8S C15S C16S 180(3) . . ?
C15S C16S H16B 107.6 . . ?
C15S C16S H16C 110.4 . . ?
H16B C16S H16C 109.4 . . ?
C15S C16S H16D 110.4 . . ?
H16B C16S H16D 109.5 . . ?
H16C C16S H16D 109.5 . . ?
N9S C17S C18S 172.6(19) . . ?
C17S C18S H18B 108.7 . . ?
C17S C18S H18C 110.3 . . ?
H18B C18S H18C 109.5 . . ?
C17S C18S H18D 109.4 . . ?
H18B C18S H18D 109.5 . . ?
H18C C18S H18D 109.5 . . ?
N10S C19S C20S 173(3) . . ?
C19S C20S H20C 108.6 . . ?
C19S C20S H20D 112.1 . . ?
H20C C20S H20D 109.5 . . ?
C19S C20S H20E 107.7 . . ?
H20C C20S H20E 109.5 . . ?
H20D C20S H20E 109.5 . . ?

loop_
_geom_bond_atom_site_label_1
_geom_bond_atom_site_label_2
_geom_bond_distance
_geom_bond_site_symmetry_2
_geom_bond_publ_flag
Zn1 O9A 2.029(15) . ?
Zn1 N1 2.032(12) . ?
Zn1 N2 2.144(12) . ?
Zn1 S1 2.190(5) . ?
Zn1 O9B 2.397(18) . ?
Zn2 N4 1.896(12) . ?
Zn2 N3 1.979(12) . ?
Zn2 O10A 2.070(12) . ?
Zn2 S2 2.200(5) . ?
Zn3 N5 1.901(12) . ?
Zn3 O11A 1.988(12) . ?
Zn3 N6 2.130(12) . ?
Zn3 S3 2.227(5) . ?
Zn4 N8 1.953(12) . ?
Zn4 N7 2.036(12) . ?
Zn4 O12A 2.081(13) . ?
Zn4 S4 2.294(5) . ?
S1 C1 1.837(3) . ?
S2 C12 1.842(3) . ?
S3 C23 1.831(3) . ?
S4 C34 1.829(3) . ?
N1 C7 1.287(5) . ?
N1 C8 1.488(5) . ?
N2 C11 1.287(5) . ?
N2 C10 1.488(5) . ?
N3 C18 1.286(5) . ?
N3 C19 1.487(5) . ?
N4 C22 1.286(5) . ?
N4 C21 1.486(5) . ?
N5 C29 1.287(5) . ?
N5 C30 1.488(5) . ?
N6 C33 1.287(5) . ?
N6 C32 1.487(5) . ?
N7 C40 1.287(5) . ?
N7 C41 1.487(5) . ?
N8 C44 1.285(5) . ?
N8 C43 1.487(5) . ?
C1 C2 1.3900 . ?
C1 C6 1.3900 . ?
C2 C3 1.3900 . ?
C2 C44 1.466(4) . ?
C3 C4 1.3900 . ?
C3 H3A 0.9500 . ?
C4 C5 1.3900 . ?
C4 C45 1.567(3) . ?
C5 C6 1.3900 . ?
C5 H5A 0.9500 . ?
C6 C7 1.468(4) . ?
C7 H7A 0.9500 . ?
C8 C9 1.526(5) . ?
C8 H8A 0.9900 . ?
C8 H8B 0.9900 . ?
C9 C10 1.525(5) . ?
C9 H9A 0.9900 . ?
C9 H9B 0.9900 . ?
C10 H10A 0.9900 . ?
C10 H10B 0.9900 . ?
C11 C13 1.465(4) . ?
C11 H11A 0.9500 . ?
C12 C13 1.3900 . ?
C12 C17 1.3900 . ?
C13 C14 1.3900 . ?
C14 C15 1.3900 . ?
C14 H14A 0.9500 . ?
C15 C16 1.3900 . ?
C15 C49 1.570(3) . ?
C16 C17 1.3900 . ?
C16 H16A 0.9500 . ?
C17 C18 1.465(4) . ?
C18 H18A 0.9500 . ?
C19 C20 1.525(5) . ?
C19 H19A 0.9900 . ?
C19 H19B 0.9900 . ?
C20 C21 1.526(5) . ?
C20 H20A 0.9900 . ?
C20 H20B 0.9900 . ?
C21 H21A 0.9900 . ?
C21 H21B 0.9900 . ?
C22 C24 1.465(4) . ?
C22 H22A 0.9500 . ?
C23 C24 1.3900 . ?
C23 C28 1.3900 . ?
C24 C25 1.3900 . ?
C25 C26 1.3900 . ?
C25 H25A 0.9500 . ?
C26 C27 1.3900 . ?
C26 C53 1.563(3) . ?
C27 C28 1.3900 . ?
C27 H27A 0.9500 . ?
C28 C29 1.468(4) . ?
C29 H29A 0.9500 . ?
C30 C31 1.526(5) . ?
C30 H30A 0.9900 . ?
C30 H30B 0.9900 . ?
C31 C32 1.525(5) . ?
C31 H31A 0.9900 . ?
C31 H31B 0.9900 . ?
C32 H32A 0.9900 . ?
C32 H32B 0.9900 . ?
C33 C35 1.467(4) . ?
C33 H33A 0.9500 . ?
C34 C35 1.3900 . ?
C34 C39 1.3900 . ?
C35 C36 1.3900 . ?
C36 C37 1.3900 . ?
C36 H36A 0.9500 . ?
C37 C38 1.3900 . ?
C37 C57 1.562(3) . ?
C38 C39 1.3900 . ?
C38 H38A 0.9500 . ?
C39 C40 1.467(4) . ?
C40 H40A 0.9500 . ?
C41 C42 1.525(5) . ?
C41 H41A 0.9900 . ?
C41 H41B 0.9900 . ?
C42 C43 1.526(5) . ?
C42 H42A 0.9900 . ?
C42 H42B 0.9900 . ?
C43 H43A 0.9900 . ?
C43 H43B 0.9900 . ?
C44 H44A 0.9500 . ?
C45 C47 1.565(3) . ?
C45 C48 1.565(3) . ?
C45 C46 1.565(3) . ?
C46 H46A 0.9800 . ?
C46 H46B 0.9800 . ?
C46 H46C 0.9800 . ?
C47 H47A 0.9800 . ?
C47 H47B 0.9800 . ?
C47 H47C 0.9800 . ?
C48 H48A 0.9800 . ?
C48 H48B 0.9800 . ?
C48 H48C 0.9800 . ?
C49 C51 1.567(3) . ?
C49 C52 1.568(3) . ?
C49 C50 1.569(3) . ?
C50 H50A 0.9800 . ?
C50 H50B 0.9800 . ?
C50 H50C 0.9800 . ?
C51 H51A 0.9800 . ?
C51 H51B 0.9800 . ?
C51 H51C 0.9800 . ?
C52 H52A 0.9800 . ?
C52 H52B 0.9800 . ?
C52 H52C 0.9800 . ?
C53 C56 1.563(3) . ?
C53 C54 1.563(3) . ?
C53 C55 1.563(3) . ?
C54 H54A 0.9800 . ?
C54 H54B 0.9800 . ?
C54 H54C 0.9800 . ?
C55 H55A 0.9800 . ?
C55 H55B 0.9800 . ?
C55 H55C 0.9800 . ?
C56 H56A 0.9800 . ?
C56 H56B 0.9800 . ?
C56 H56C 0.9800 . ?
C57 C58 1.562(3) . ?
C57 C60 1.563(3) . ?
C57 C59 1.563(3) . ?
C58 H58A 0.9800 . ?
C58 H58B 0.9800 . ?
C58 H58C 0.9800 . ?
C59 H59A 0.9800 . ?
C59 H59B 0.9800 . ?
C59 H59C 0.9800 . ?
C60 H60A 0.9800 . ?
C60 H60B 0.9800 . ?
C60 H60C 0.9800 . ?
N9 O9B 1.240(3) . ?
N9 O9C 1.240(3) . ?
N9 O9A 1.241(3) . ?
N10 O10B 1.241(3) . ?
N10 O10A 1.242(3) . ?
N10 O10C 1.242(3) . ?
N11 O11C 1.241(3) . ?
N11 O11B 1.243(3) . ?
N11 O11A 1.243(3) . ?
N12 O12B 1.241(3) . ?
N12 O12C 1.241(3) . ?
N12 O12A 1.241(3) . ?
Zn5 O21A 1.983(12) . ?
Zn5 N14 2.002(11) . ?
Zn5 N13 2.090(12) . ?
Zn5 S5 2.364(5) . ?
Zn6 N16 2.007(11) . ?
Zn6 N15 2.095(12) . ?
Zn6 S6 2.167(4) . ?
Zn6 O22A 2.248(17) . ?
Zn6 O22B 2.250(18) . ?
Zn7 N18 1.988(11) . ?
Zn7 O23A 2.013(11) . ?
Zn7 N17 2.088(12) . ?
Zn7 S7 2.199(5) . ?
Zn8 N19 1.933(12) . ?
Zn8 O24A 2.042(13) . ?
Zn8 N20 2.079(11) . ?
Zn8 S8 2.295(5) . ?
S5 C61 1.822(3) . ?
S6 C72 1.834(3) . ?
S7 C83 1.846(3) . ?
S8 C94 1.821(3) . ?
N13 C67 1.289(5) . ?
N13 C68 1.489(5) . ?
N14 C71 1.286(5) . ?
N14 C70 1.489(5) . ?
N15 C78 1.286(5) . ?
N15 C79 1.488(5) . ?
N16 C82 1.285(5) . ?
N16 C81 1.488(5) . ?
N17 C89 1.287(5) . ?
N17 C90 1.487(5) . ?
N18 C93 1.288(5) . ?
N18 C92 1.488(5) . ?
N19 C100 1.286(5) . ?
N19 C101 1.487(5) . ?
N20 C104 1.289(5) . ?
N20 C103 1.488(5) . ?
C61 C62 1.3900 . ?
C61 C66 1.3900 . ?
C62 C63 1.3900 . ?
C62 C104 1.470(4) . ?
C63 C64 1.3900 . ?
C63 H63A 0.9500 . ?
C64 C65 1.3900 . ?
C64 C105 1.560(3) . ?
C65 C66 1.3900 . ?
C65 H65A 0.9500 . ?
C66 C67 1.471(4) . ?
C67 H67A 0.9500 . ?
C68 C69 1.525(5) . ?
C68 H68A 0.9900 . ?
C68 H68B 0.9900 . ?
C69 C70 1.526(5) . ?
C69 H69A 0.9900 . ?
C69 H69B 0.9900 . ?
C70 H70A 0.9900 . ?
C70 H70B 0.9900 . ?
C71 C73 1.469(4) . ?
C71 H71A 0.9500 . ?
C72 C73 1.3900 . ?
C72 C77 1.3900 . ?
C73 C74 1.3900 . ?
C74 C75 1.3900 . ?
C74 H74A 0.9500 . ?
C75 C76 1.3900 . ?
C75 C109 1.565(3) . ?
C76 C77 1.3900 . ?
C76 H76A 0.9500 . ?
C77 C78 1.467(4) . ?
C78 H78A 0.9500 . ?
C79 C80 1.526(5) . ?
C79 H79A 0.9900 . ?
C79 H79B 0.9900 . ?
C80 C81 1.526(5) . ?
C80 H80A 0.9900 . ?
C80 H80B 0.9900 . ?
C81 H81A 0.9900 . ?
C81 H81B 0.9900 . ?
C82 C84 1.466(4) . ?
C82 H82A 0.9500 . ?
C83 C84 1.3900 . ?
C83 C88 1.3900 . ?
C84 C85 1.3900 . ?
C85 C86 1.3900 . ?
C85 H85A 0.9500 . ?
C86 C87 1.3900 . ?
C86 C113 1.571(3) . ?
C87 C88 1.3900 . ?
C87 H87A 0.9500 . ?
C88 C89 1.466(4) . ?
C89 H89A 0.9500 . ?
C90 C91 1.525(5) . ?
C90 H90A 0.9900 . ?
C90 H90B 0.9900 . ?
C91 C92 1.527(5) . ?
C91 H91A 0.9900 . ?
C91 H91B 0.9900 . ?
C92 H92A 0.9900 . ?
C92 H92B 0.9900 . ?
C93 C95 1.468(4) . ?
C93 H93A 0.9500 . ?
C94 C95 1.3900 . ?
C94 C99 1.3900 . ?
C95 C96 1.3900 . ?
C96 C97 1.3900 . ?
C96 H96A 0.9500 . ?
C97 C98 1.3900 . ?
C97 C117 1.557(3) . ?
C98 C99 1.3900 . ?
C98 H98A 0.9500 . ?
C99 C100 1.467(4) . ?
C100 H10C 0.9500 . ?
C101 C102 1.526(5) . ?
C101 H10D 0.9900 . ?
C101 H10E 0.9900 . ?
C102 C103 1.525(5) . ?
C102 H10F 0.9900 . ?
C102 H10G 0.9900 . ?
C103 H10H 0.9900 . ?
C103 H10I 0.9900 . ?
C104 H10J 0.9500 . ?
C105 C106 1.562(3) . ?
C105 C10B 1.562(3) . ?
C105 C107 1.562(3) . ?
C105 C10A 1.562(3) . ?
C105 C10C 1.562(3) . ?
C105 C108 1.562(3) . ?
C106 H10K 0.9800 . ?
C106 H10L 0.9800 . ?
C106 H10M 0.9800 . ?
C107 H10N 0.9800 . ?
C107 H10O 0.9800 . ?
C107 H10P 0.9800 . ?
C108 H10Q 0.9800 . ?
C108 H10R 0.9800 . ?
C108 H10S 0.9800 . ?
C10A H10T 0.9800 . ?
C10A H10U 0.9800 . ?
C10A H10V 0.9800 . ?
C10B H10W 0.9800 . ?
C10B H10X 0.9800 . ?
C10B H10Y 0.9800 . ?
C10C H10Z 0.9800 . ?
C10C H11B 0.9800 . ?
C10C H11C 0.9800 . ?
C109 C112 1.564(3) . ?
C109 C111 1.565(3) . ?
C109 C110 1.565(3) . ?
C110 H11D 0.9800 . ?
C110 H11E 0.9800 . ?
C110 H11F 0.9800 . ?
C111 H11G 0.9800 . ?
C111 H11H 0.9800 . ?
C111 H11I 0.9800 . ?
C112 H11J 0.9800 . ?
C112 H11K 0.9800 . ?
C112 H11L 0.9800 . ?
C113 C115 1.568(3) . ?
C113 C116 1.569(3) . ?
C113 C114 1.569(3) . ?
C114 H11M 0.9800 . ?
C114 H11N 0.9800 . ?
C114 H11O 0.9800 . ?
C115 H11P 0.9800 . ?
C115 H11Q 0.9800 . ?
C115 H11R 0.9800 . ?
C116 H11S 0.9800 . ?
C116 H11T 0.9800 . ?
C116 H11U 0.9800 . ?
C117 C118 1.558(3) . ?
C117 C119 1.558(3) . ?
C117 C120 1.558(3) . ?
C118 H11V 0.9800 . ?
C118 H11W 0.9800 . ?
C118 H11X 0.9800 . ?
C119 H11Y 0.9800 . ?
C119 H11Z 0.9800 . ?
C119 H12A 0.9800 . ?
C120 H12B 0.9800 . ?
C120 H12C 0.9800 . ?
C120 H12D 0.9800 . ?
N21 O21B 1.241(3) . ?
N21 O21A 1.242(3) . ?
N21 O21C 1.242(3) . ?
N22 O22B 1.241(3) . ?
N22 O22C 1.241(3) . ?
N22 O22A 1.241(3) . ?
N23 O23C 1.242(3) . ?
N23 O23A 1.242(3) . ?
N23 O23B 1.242(3) . ?
N24 O24C 1.241(3) . ?
N24 O24B 1.241(3) . ?
N24 O24A 1.242(3) . ?
N1S C1S 1.227(8) . ?
C1S C2S 1.382(9) . ?
C2S H2S1 0.9799 . ?
C2S H2S2 0.9800 . ?
C2S H2S3 0.9801 . ?
N2S C3S 1.227(8) . ?
C3S C4S 1.382(9) . ?
C4S H4S1 0.9800 . ?
C4S H4S2 0.9799 . ?
C4S H4S3 0.9801 . ?
N3S C5S 1.227(8) . ?
C5S C6S 1.381(9) . ?
C6S H6S1 0.9800 . ?
C6S H6S2 0.9800 . ?
C6S H6S3 0.9799 . ?
N4S C7S 1.227(8) . ?
C7S C8S 1.382(9) . ?
C8S H8S1 0.9801 . ?
C8S H8S2 0.9800 . ?
C8S H8S3 0.9801 . ?
N5S C9S 1.227(8) . ?
C9S C10S 1.382(9) . ?
C10S H100 0.9799 . ?
C10S H101 0.9801 . ?
C10S H102 0.9800 . ?
N6S C11S 1.227(8) . ?
C11S C12S 1.382(9) . ?
C12S H12E 0.9798 . ?
C12S H12F 0.9798 . ?
C12S H12G 0.9800 . ?
N7S C13S 1.228(8) . ?
C13S C14S 1.382(9) . ?
C13S H14E 1.0107 . ?
C13S H14F 0.9299 . ?
C13S H14G 1.0003 . ?
C14S H14B 0.9801 . ?
C14S H14C 0.9801 . ?
C14S H14D 0.9800 . ?
N8S C15S 1.227(8) . ?
C15S C16S 1.381(9) . ?
C16S H16B 0.9803 . ?
C16S H16C 0.9801 . ?
C16S H16D 0.9797 . ?
N9S C17S 1.228(8) . ?
C17S C18S 1.382(9) . ?
C18S H18B 0.9800 . ?
C18S H18C 0.9799 . ?
C18S H18D 0.9800 . ?
N10S C19S 1.228(8) . ?
C19S C20S 1.382(9) . ?
C20S H20C 0.9801 . ?
C20S H20D 0.9799 . ?
C20S H20E 0.9799 . ?

loop_
_geom_torsion_atom_site_label_1
_geom_torsion_atom_site_label_2
_geom_torsion_atom_site_label_3
_geom_torsion_atom_site_label_4
_geom_torsion
_geom_torsion_site_symmetry_1
_geom_torsion_site_symmetry_2
_geom_torsion_site_symmetry_3
_geom_torsion_site_symmetry_4
_geom_torsion_publ_flag
O9A Zn1 S1 C1 -73.7(8) . . . . ?
N1 Zn1 S1 C1 21.3(6) . . . . ?
N2 Zn1 S1 C1 126.2(6) . . . . ?
O9B Zn1 S1 C1 -127.1(6) . . . . ?
N4 Zn2 S2 C12 -130.8(6) . . . . ?
N3 Zn2 S2 C12 -24.3(6) . . . . ?
O10A Zn2 S2 C12 102.7(6) . . . . ?
N5 Zn3 S3 C23 24.5(6) . . . . ?
O11A Zn3 S3 C23 -105.0(5) . . . . ?
N6 Zn3 S3 C23 133.9(5) . . . . ?
N8 Zn4 S4 C34 -124.4(6) . . . . ?
N7 Zn4 S4 C34 -26.4(5) . . . . ?
O12A Zn4 S4 C34 113.1(6) . . . . ?
O9A Zn1 N1 C7 121.7(14) . . . . ?
N2 Zn1 N1 C7 -141.6(13) . . . . ?
S1 Zn1 N1 C7 -13.7(13) . . . . ?
O9B Zn1 N1 C7 109.1(15) . . . . ?
O9A Zn1 N1 C8 -65.4(11) . . . . ?
N2 Zn1 N1 C8 31.2(11) . . . . ?
S1 Zn1 N1 C8 159.2(10) . . . . ?
O9B Zn1 N1 C8 -78.0(15) . . . . ?
O9A Zn1 N2 C11 -142.2(15) . . . . ?
N1 Zn1 N2 C11 130.9(15) . . . . ?
S1 Zn1 N2 C11 23.8(16) . . . . ?
O9B Zn1 N2 C11 -84.7(15) . . . . ?
O9A Zn1 N2 C10 47.9(11) . . . . ?
N1 Zn1 N2 C10 -39.0(10) . . . . ?
S1 Zn1 N2 C10 -146.1(9) . . . . ?
O9B Zn1 N2 C10 105.4(10) . . . . ?
N4 Zn2 N3 C18 131.4(17) . . . . ?
O10A Zn2 N3 C18 -110.0(17) . . . . ?
S2 Zn2 N3 C18 10.1(17) . . . . ?
N4 Zn2 N3 C19 -35.6(11) . . . . ?
O10A Zn2 N3 C19 83.0(11) . . . . ?
S2 Zn2 N3 C19 -156.9(10) . . . . ?
N3 Zn2 N4 C22 -132.8(17) . . . . ?
O10A Zn2 N4 C22 98.4(17) . . . . ?
S2 Zn2 N4 C22 -31.0(19) . . . . ?
N3 Zn2 N4 C21 35.0(11) . . . . ?
O10A Zn2 N4 C21 -93.8(11) . . . . ?
S2 Zn2 N4 C21 136.9(9) . . . . ?
O11A Zn3 N5 C29 119.6(14) . . . . ?
N6 Zn3 N5 C29 -140.4(14) . . . . ?
S3 Zn3 N5 C29 -14.2(15) . . . . ?
O11A Zn3 N5 C30 -67.3(12) . . . . ?
N6 Zn3 N5 C30 32.7(11) . . . . ?
S3 Zn3 N5 C30 158.9(10) . . . . ?
N5 Zn3 N6 C33 133.3(15) . . . . ?
O11A Zn3 N6 C33 -109.6(15) . . . . ?
S3 Zn3 N6 C33 24.1(17) . . . . ?
N5 Zn3 N6 C32 -41.4(10) . . . . ?
O11A Zn3 N6 C32 75.7(10) . . . . ?
S3 Zn3 N6 C32 -150.7(8) . . . . ?
N8 Zn4 N7 C40 140.2(13) . . . . ?
O12A Zn4 N7 C40 -112.3(13) . . . . ?
S4 Zn4 N7 C40 19.0(13) . . . . ?
N8 Zn4 N7 C41 -40.3(10) . . . . ?
O12A Zn4 N7 C41 67.2(12) . . . . ?
S4 Zn4 N7 C41 -161.5(9) . . . . ?
N7 Zn4 N8 C44 -116.5(14) . . . . ?
O12A Zn4 N8 C44 112.5(14) . . . . ?
S4 Zn4 N8 C44 -16.9(15) . . . . ?
N7 Zn4 N8 C43 43.8(11) . . . . ?
O12A Zn4 N8 C43 -87.2(11) . . . . ?
S4 Zn4 N8 C43 143.4(9) . . . . ?
Zn1 S1 C1 C2 163.9(4) . . . . ?
Zn1 S1 C1 C6 -16.9(7) . . . . ?
C6 C1 C2 C3 0.0 . . . . ?
S1 C1 C2 C3 179.2(8) . . . . ?
C6 C1 C2 C44 178.6(10) . . . . ?
S1 C1 C2 C44 -2.2(10) . . . . ?
C1 C2 C3 C4 0.0 . . . . ?
C44 C2 C3 C4 -178.5(11) . . . . ?
C2 C3 C4 C5 0.0 . . . . ?
C2 C3 C4 C45 176.9(9) . . . . ?
C3 C4 C5 C6 0.0 . . . . ?
C45 C4 C5 C6 -176.7(10) . . . . ?
C4 C5 C6 C1 0.0 . . . . ?
C4 C5 C6 C7 -176.5(10) . . . . ?
C2 C1 C6 C5 0.0 . . . . ?
S1 C1 C6 C5 -179.2(8) . . . . ?
C2 C1 C6 C7 176.1(11) . . . . ?
S1 C1 C6 C7 -3.1(11) . . . . ?
C8 N1 C7 C6 -178.7(15) . . . . ?
Zn1 N1 C7 C6 -7(3) . . . . ?
C5 C6 C7 N1 -164.1(16) . . . . ?
C1 C6 C7 N1 20(2) . . . . ?
C7 N1 C8 C9 122.9(19) . . . . ?
Zn1 N1 C8 C9 -49.6(19) . . . . ?
N1 C8 C9 C10 66(2) . . . . ?
C11 N2 C10 C9 -117.1(15) . . . . ?
Zn1 N2 C10 C9 55.2(15) . . . . ?
C8 C9 C10 N2 -64.4(19) . . . . ?
C10 N2 C11 C13 178.4(11) . . . . ?
Zn1 N2 C11 C13 8(2) . . . . ?
Zn2 S2 C12 C13 -157.8(5) . . . . ?
Zn2 S2 C12 C17 27.9(7) . . . . ?
C17 C12 C13 C14 0.0 . . . . ?
S2 C12 C13 C14 -174.6(8) . . . . ?
C17 C12 C13 C11 -178.5(10) . . . . ?
S2 C12 C13 C11 6.9(9) . . . . ?
N2 C11 C13 C14 49.1(17) . . . . ?
N2 C11 C13 C12 -132.5(11) . . . . ?
C12 C13 C14 C15 0.0 . . . . ?
C11 C13 C14 C15 178.3(12) . . . . ?
C13 C14 C15 C16 0.0 . . . . ?
C13 C14 C15 C49 176.4(11) . . . . ?
C14 C15 C16 C17 0.0 . . . . ?
C49 C15 C16 C17 -176.5(10) . . . . ?
C15 C16 C17 C12 0.0 . . . . ?
C15 C16 C17 C18 179.5(11) . . . . ?
C13 C12 C17 C16 0.0 . . . . ?
S2 C12 C17 C16 174.0(9) . . . . ?
C13 C12 C17 C18 -179.4(13) . . . . ?
S2 C12 C17 C18 -5.4(13) . . . . ?
C19 N3 C18 C17 -179.7(12) . . . . ?
Zn2 N3 C18 C17 13(3) . . . . ?
C16 C17 C18 N3 162.1(12) . . . . ?
C12 C17 C18 N3 -19(2) . . . . ?
C18 N3 C19 C20 -118.9(15) . . . . ?
Zn2 N3 C19 C20 52.2(16) . . . . ?
N3 C19 C20 C21 -73.4(18) . . . . ?
C22 N4 C21 C20 117.9(15) . . . . ?
Zn2 N4 C21 C20 -53.0(15) . . . . ?
C19 C20 C21 N4 74.3(17) . . . . ?
C21 N4 C22 C24 -174.5(12) . . . . ?
Zn2 N4 C22 C24 -6(2) . . . . ?
Zn3 S3 C23 C24 163.2(5) . . . . ?
Zn3 S3 C23 C28 -24.1(7) . . . . ?
C28 C23 C24 C25 0.0 . . . . ?
S3 C23 C24 C25 173.0(7) . . . . ?
C28 C23 C24 C22 179.8(11) . . . . ?
S3 C23 C24 C22 -7.2(10) . . . . ?
N4 C22 C24 C23 124.9(12) . . . . ?
N4 C22 C24 C25 -55.3(16) . . . . ?
C23 C24 C25 C26 0.0 . . . . ?
C22 C24 C25 C26 -179.8(11) . . . . ?
C24 C25 C26 C27 0.0 . . . . ?
C24 C25 C26 C53 -179.1(9) . . . . ?
C25 C26 C27 C28 0.0 . . . . ?
C53 C26 C27 C28 179.0(10) . . . . ?
C26 C27 C28 C23 0.0 . . . . ?
C26 C27 C28 C29 -178.8(12) . . . . ?
C24 C23 C28 C27 0.0 . . . . ?
S3 C23 C28 C27 -172.4(8) . . . . ?
C24 C23 C28 C29 178.8(12) . . . . ?
S3 C23 C28 C29 6.4(12) . . . . ?
C30 N5 C29 C28 -178.7(17) . . . . ?
Zn3 N5 C29 C28 -7(3) . . . . ?
C27 C28 C29 N5 -166(2) . . . . ?
C23 C28 C29 N5 15(3) . . . . ?
C29 N5 C30 C31 123.1(19) . . . . ?
Zn3 N5 C30 C31 -49.7(17) . . . . ?
N5 C30 C31 C32 72(2) . . . . ?
C33 N6 C32 C31 -119.5(14) . . . . ?
Zn3 N6 C32 C31 56.5(14) . . . . ?
C30 C31 C32 N6 -71.5(17) . . . . ?
C32 N6 C33 C35 177.6(11) . . . . ?
Zn3 N6 C33 C35 3(2) . . . . ?
Zn4 S4 C34 C35 -161.8(4) . . . . ?
Zn4 S4 C34 C39 20.7(7) . . . . ?
C39 C34 C35 C36 0.0 . . . . ?
S4 C34 C35 C36 -177.6(8) . . . . ?
C39 C34 C35 C33 176.3(11) . . . . ?
S4 C34 C35 C33 -1.3(10) . . . . ?
N6 C33 C35 C36 45.3(16) . . . . ?
N6 C33 C35 C34 -131.1(12) . . . . ?
C34 C35 C36 C37 0.0 . . . . ?
C33 C35 C36 C37 -176.5(11) . . . . ?
C35 C36 C37 C38 0.0 . . . . ?
C35 C36 C37 C57 -177.3(9) . . . . ?
C36 C37 C38 C39 0.0 . . . . ?
C57 C37 C38 C39 177.3(9) . . . . ?
C37 C38 C39 C34 0.0 . . . . ?
C37 C38 C39 C40 174.7(11) . . . . ?
C35 C34 C39 C38 0.0 . . . . ?
S4 C34 C39 C38 177.4(8) . . . . ?
C35 C34 C39 C40 -174.3(12) . . . . ?
S4 C34 C39 C40 3.1(11) . . . . ?
C41 N7 C40 C39 -174.7(15) . . . . ?
Zn4 N7 C40 C39 5(3) . . . . ?
C38 C39 C40 N7 163.6(17) . . . . ?
C34 C39 C40 N7 -22(2) . . . . ?
C40 N7 C41 C42 -122.8(16) . . . . ?
Zn4 N7 C41 C42 57.7(15) . . . . ?
N7 C41 C42 C43 -72.2(17) . . . . ?
C44 N8 C43 C42 100.8(15) . . . . ?
Zn4 N8 C43 C42 -62.4(14) . . . . ?
C41 C42 C43 N8 72.3(16) . . . . ?
C43 N8 C44 C2 -175.4(12) . . . . ?
Zn4 N8 C44 C2 -14(2) . . . . ?
C1 C2 C44 N8 133.6(12) . . . . ?
C3 C2 C44 N8 -47.9(17) . . . . ?
C3 C4 C45 C47 129.4(7) . . . . ?
C5 C4 C45 C47 -53.8(9) . . . . ?
C3 C4 C45 C48 9.3(10) . . . . ?
C5 C4 C45 C48 -173.9(7) . . . . ?
C3 C4 C45 C46 -113.4(7) . . . . ?
C5 C4 C45 C46 63.4(9) . . . . ?
C16 C15 C49 C51 -171.3(7) . . . . ?
C14 C15 C49 C51 12.2(10) . . . . ?
C16 C15 C49 C52 -53.2(9) . . . . ?
C14 C15 C49 C52 130.3(8) . . . . ?
C16 C15 C49 C50 67.5(9) . . . . ?
C14 C15 C49 C50 -109.0(8) . . . . ?
C25 C26 C53 C56 119.4(6) . . . . ?
C27 C26 C53 C56 -59.7(8) . . . . ?
C25 C26 C53 C54 0.1(10) . . . . ?
C27 C26 C53 C54 -179.0(7) . . . . ?
C25 C26 C53 C55 -126.3(7) . . . . ?
C27 C26 C53 C55 54.6(9) . . . . ?
C38 C37 C57 C58 -60.3(8) . . . . ?
C36 C37 C57 C58 117.0(7) . . . . ?
C38 C37 C57 C60 -177.6(7) . . . . ?
C36 C37 C57 C60 -0.3(10) . . . . ?
C38 C37 C57 C59 55.6(9) . . . . ?
C36 C37 C57 C59 -127.1(7) . . . . ?
O9B N9 O9A Zn1 -7(3) . . . . ?
O9C N9 O9A Zn1 -173.6(17) . . . . ?
N1 Zn1 O9A N9 -167.2(14) . . . . ?
N2 Zn1 O9A N9 97.3(14) . . . . ?
S1 Zn1 O9A N9 -66.5(16) . . . . ?
O9B Zn1 O9A N9 3.6(14) . . . . ?
O9C N9 O9B Zn1 172(2) . . . . ?
O9A N9 O9B Zn1 6(2) . . . . ?
O9A Zn1 O9B N9 -3.6(13) . . . . ?
N1 Zn1 O9B N9 11(2) . . . . ?
N2 Zn1 O9B N9 -97.5(14) . . . . ?
S1 Zn1 O9B N9 134.1(14) . . . . ?
O10B N10 O10A Zn2 1(2) . . . . ?
O10C N10 O10A Zn2 178.4(14) . . . . ?
N4 Zn2 O10A N10 57.0(14) . . . . ?
N3 Zn2 O10A N10 -59.4(14) . . . . ?
S2 Zn2 O10A N10 -169.9(12) . . . . ?
O11C N11 O11A Zn3 -174.6(15) . . . . ?
O11B N11 O11A Zn3 0(2) . . . . ?
N5 Zn3 O11A N11 -56.3(13) . . . . ?
N6 Zn3 O11A N11 -160.1(12) . . . . ?
S3 Zn3 O11A N11 66.2(13) . . . . ?
O12B N12 O12A Zn4 -8(3) . . . . ?
O12C N12 O12A Zn4 177.2(15) . . . . ?
N8 Zn4 O12A N12 95.2(15) . . . . ?
N7 Zn4 O12A N12 -8.9(18) . . . . ?
S4 Zn4 O12A N12 -132.6(14) . . . . ?
O21A Zn5 S5 C61 97.9(5) . . . . ?
N14 Zn5 S5 C61 -134.9(5) . . . . ?
N13 Zn5 S5 C61 -31.8(5) . . . . ?
N16 Zn6 S6 C72 122.9(5) . . . . ?
N15 Zn6 S6 C72 18.6(5) . . . . ?
O22A Zn6 S6 C72 -74.1(6) . . . . ?
O22B Zn6 S6 C72 -124.8(6) . . . . ?
N18 Zn7 S7 C83 -124.5(5) . . . . ?
O23A Zn7 S7 C83 120.5(5) . . . . ?
N17 Zn7 S7 C83 -14.5(5) . . . . ?
N19 Zn8 S8 C94 31.6(6) . . . . ?
O24A Zn8 S8 C94 -107.4(5) . . . . ?
N20 Zn8 S8 C94 135.0(5) . . . . ?
O21A Zn5 N13 C67 -99.2(12) . . . . ?
N14 Zn5 N13 C67 142.7(11) . . . . ?
S5 Zn5 N13 C67 15.8(12) . . . . ?
O21A Zn5 N13 C68 82.8(11) . . . . ?
N14 Zn5 N13 C68 -35.3(10) . . . . ?
S5 Zn5 N13 C68 -162.2(9) . . . . ?
O21A Zn5 N14 C71 97.4(11) . . . . ?
N13 Zn5 N14 C71 -134.1(10) . . . . ?
S5 Zn5 N14 C71 -26.2(12) . . . . ?
O21A Zn5 N14 C70 -91.1(10) . . . . ?
N13 Zn5 N14 C70 37.3(10) . . . . ?
S5 Zn5 N14 C70 145.2(8) . . . . ?
N16 Zn6 N15 C78 -137.7(14) . . . . ?
S6 Zn6 N15 C78 -8.8(14) . . . . ?
O22A Zn6 N15 C78 118.7(14) . . . . ?
O22B Zn6 N15 C78 104.9(15) . . . . ?
N16 Zn6 N15 C79 37.3(11) . . . . ?
S6 Zn6 N15 C79 166.2(10) . . . . ?
O22A Zn6 N15 C79 -66.2(11) . . . . ?
O22B Zn6 N15 C79 -80.0(13) . . . . ?
N15 Zn6 N16 C82 133.0(13) . . . . ?
S6 Zn6 N16 C82 23.6(15) . . . . ?
O22A Zn6 N16 C82 -142.7(13) . . . . ?
O22B Zn6 N16 C82 -83.6(13) . . . . ?
N15 Zn6 N16 C81 -38.8(9) . . . . ?
S6 Zn6 N16 C81 -148.2(8) . . . . ?
O22A Zn6 N16 C81 45.5(10) . . . . ?
O22B Zn6 N16 C81 104.6(10) . . . . ?
N18 Zn7 N17 C89 134.7(15) . . . . ?
O23A Zn7 N17 C89 -127.8(15) . . . . ?
S7 Zn7 N17 C89 10.2(16) . . . . ?
N18 Zn7 N17 C90 -40.4(10) . . . . ?
O23A Zn7 N17 C90 57.2(11) . . . . ?
S7 Zn7 N17 C90 -164.9(9) . . . . ?
O23A Zn7 N18 C93 102.1(14) . . . . ?
N17 Zn7 N18 C93 -137.7(14) . . . . ?
S7 Zn7 N18 C93 -29.6(15) . . . . ?
O23A Zn7 N18 C92 -87.4(9) . . . . ?
N17 Zn7 N18 C92 32.8(10) . . . . ?
S7 Zn7 N18 C92 141.0(8) . . . . ?
O24A Zn8 N19 C100 107.1(13) . . . . ?
N20 Zn8 N19 C100 -133.2(13) . . . . ?
S8 Zn8 N19 C100 -18.6(14) . . . . ?
O24A Zn8 N19 C101 -77.3(12) . . . . ?
N20 Zn8 N19 C101 42.4(11) . . . . ?
S8 Zn8 N19 C101 157.0(10) . . . . ?
N19 Zn8 N20 C104 130.7(12) . . . . ?
O24A Zn8 N20 C104 -94.9(12) . . . . ?
S8 Zn8 N20 C104 20.7(13) . . . . ?
N19 Zn8 N20 C103 -40.9(9) . . . . ?
O24A Zn8 N20 C103 93.5(9) . . . . ?
S8 Zn8 N20 C103 -150.9(8) . . . . ?
Zn5 S5 C61 C62 -159.2(4) . . . . ?
Zn5 S5 C61 C66 38.8(6) . . . . ?
C66 C61 C62 C63 0.0 . . . . ?
S5 C61 C62 C63 -163.1(7) . . . . ?
C66 C61 C62 C104 -178.1(11) . . . . ?
S5 C61 C62 C104 18.7(11) . . . . ?
C61 C62 C63 C64 0.0 . . . . ?
C104 C62 C63 C64 178.3(10) . . . . ?
C62 C63 C64 C65 0.0 . . . . ?
C62 C63 C64 C105 179.6(9) . . . . ?
C63 C64 C65 C66 0.0 . . . . ?
C105 C64 C65 C66 -179.5(9) . . . . ?
C64 C65 C66 C61 0.0 . . . . ?
C64 C65 C66 C67 -177.3(11) . . . . ?
C62 C61 C66 C65 0.0 . . . . ?
S5 C61 C66 C65 160.7(8) . . . . ?
C62 C61 C66 C67 177.1(11) . . . . ?
S5 C61 C66 C67 -22.2(11) . . . . ?
C68 N13 C67 C66 -173.7(17) . . . . ?
Zn5 N13 C67 C66 9(3) . . . . ?
C65 C66 C67 N13 166(2) . . . . ?
C61 C66 C67 N13 -12(3) . . . . ?
C67 N13 C68 C69 -122.4(18) . . . . ?
Zn5 N13 C68 C69 55.1(15) . . . . ?
N13 C68 C69 C70 -67.1(17) . . . . ?
C71 N14 C70 C69 115.0(15) . . . . ?
Zn5 N14 C70 C69 -55.3(15) . . . . ?
C68 C69 C70 N14 63.9(17) . . . . ?
C70 N14 C71 C73 176.8(13) . . . . ?
Zn5 N14 C71 C73 -12(2) . . . . ?
Zn6 S6 C72 C73 164.6(4) . . . . ?
Zn6 S6 C72 C77 -24.8(7) . . . . ?
C77 C72 C73 C74 0.0 . . . . ?
S6 C72 C73 C74 171.5(7) . . . . ?
C77 C72 C73 C71 176.5(10) . . . . ?
S6 C72 C73 C71 -11.9(9) . . . . ?
N14 C71 C73 C72 135.5(14) . . . . ?
N14 C71 C73 C74 -48.0(19) . . . . ?
C72 C73 C74 C75 0.0 . . . . ?
C71 C73 C74 C75 -176.5(10) . . . . ?
C73 C74 C75 C76 0.0 . . . . ?
C73 C74 C75 C109 -174.8(9) . . . . ?
C74 C75 C76 C77 0.0 . . . . ?
C109 C75 C76 C77 175.6(8) . . . . ?
C75 C76 C77 C72 0.0 . . . . ?
C75 C76 C77 C78 177.0(10) . . . . ?
C73 C72 C77 C76 0.0 . . . . ?
S6 C72 C77 C76 -169.9(8) . . . . ?
C73 C72 C77 C78 -176.0(13) . . . . ?
S6 C72 C77 C78 14.1(13) . . . . ?
C79 N15 C78 C77 179.5(11) . . . . ?
Zn6 N15 C78 C77 -5(2) . . . . ?
C76 C77 C78 N15 -171.0(12) . . . . ?
C72 C77 C78 N15 5(2) . . . . ?
C78 N15 C79 C80 127.1(14) . . . . ?
Zn6 N15 C79 C80 -48.8(16) . . . . ?
N15 C79 C80 C81 58.1(18) . . . . ?
C82 N16 C81 C80 -114.1(15) . . . . ?
Zn6 N16 C81 C80 59.1(15) . . . . ?
C79 C80 C81 N16 -66.9(18) . . . . ?
C81 N16 C82 C84 -176.2(11) . . . . ?
Zn6 N16 C82 C84 11.9(19) . . . . ?
Zn7 S7 C83 C84 -168.5(4) . . . . ?
Zn7 S7 C83 C88 19.2(7) . . . . ?
C88 C83 C84 C85 0.0 . . . . ?
S7 C83 C84 C85 -172.8(7) . . . . ?
C88 C83 C84 C82 -173.0(9) . . . . ?
S7 C83 C84 C82 14.2(9) . . . . ?
N16 C82 C84 C85 42.9(16) . . . . ?
N16 C82 C84 C83 -144.5(11) . . . . ?
C83 C84 C85 C86 0.0 . . . . ?
C82 C84 C85 C86 172.3(10) . . . . ?
C84 C85 C86 C87 0.0 . . . . ?
C84 C85 C86 C113 174.6(10) . . . . ?
C85 C86 C87 C88 0.0 . . . . ?
C113 C86 C87 C88 -174.9(10) . . . . ?
C86 C87 C88 C83 0.0 . . . . ?
C86 C87 C88 C89 -176.3(10) . . . . ?
C84 C83 C88 C87 0.0 . . . . ?
S7 C83 C88 C87 171.8(8) . . . . ?
C84 C83 C88 C89 174.9(14) . . . . ?
S7 C83 C88 C89 -13.3(14) . . . . ?
C90 N17 C89 C88 172.9(11) . . . . ?
Zn7 N17 C89 C88 -2(2) . . . . ?
C87 C88 C89 N17 177.4(12) . . . . ?
C83 C88 C89 N17 2(2) . . . . ?
C89 N17 C90 C91 -123.4(14) . . . . ?
Zn7 N17 C90 C91 52.9(14) . . . . ?
N17 C90 C91 C92 -72.0(18) . . . . ?
C93 N18 C92 C91 121.9(17) . . . . ?
Zn7 N18 C92 C91 -49.2(15) . . . . ?
C90 C91 C92 N18 75.9(19) . . . . ?
C92 N18 C93 C95 -179.8(14) . . . . ?
Zn7 N18 C93 C95 -11(3) . . . . ?
Zn8 S8 C94 C95 161.1(4) . . . . ?
Zn8 S8 C94 C99 -36.6(7) . . . . ?
C99 C94 C95 C96 0.0 . . . . ?
S8 C94 C95 C96 164.2(7) . . . . ?
C99 C94 C95 C93 -176.8(11) . . . . ?
S8 C94 C95 C93 -12.6(10) . . . . ?
N18 C93 C95 C96 -41(2) . . . . ?
N18 C93 C95 C94 136.4(16) . . . . ?
C94 C95 C96 C97 0.0 . . . . ?
C93 C95 C96 C97 177.1(10) . . . . ?
C95 C96 C97 C98 0.0 . . . . ?
C95 C96 C97 C117 -179.5(10) . . . . ?
C96 C97 C98 C99 0.0 . . . . ?
C117 C97 C98 C99 179.6(9) . . . . ?
C97 C98 C99 C94 0.0 . . . . ?
C97 C98 C99 C100 -179.8(11) . . . . ?
C95 C94 C99 C98 0.0 . . . . ?
S8 C94 C99 C98 -160.6(9) . . . . ?
C95 C94 C99 C100 179.7(12) . . . . ?
S8 C94 C99 C100 19.1(13) . . . . ?
C101 N19 C100 C99 178.7(14) . . . . ?
Zn8 N19 C100 C99 -6(2) . . . . ?
C98 C99 C100 N19 -168.7(16) . . . . ?
C94 C99 C100 N19 12(2) . . . . ?
C100 N19 C101 C102 120.8(16) . . . . ?
Zn8 N19 C101 C102 -54.9(15) . . . . ?
N19 C101 C102 C103 65.8(17) . . . . ?
C104 N20 C103 C102 -111.8(17) . . . . ?
Zn8 N20 C103 C102 59.2(14) . . . . ?
C101 C102 C103 N20 -74.4(18) . . . . ?
C103 N20 C104 C62 -178.8(15) . . . . ?
Zn8 N20 C104 C62 11(3) . . . . ?
C61 C62 C104 N20 -143.6(17) . . . . ?
C63 C62 C104 N20 38(2) . . . . ?
C63 C64 C105 C106 60.7(12) . . . . ?
C65 C64 C105 C106 -119.8(11) . . . . ?
C63 C64 C105 C10B 125.8(13) . . . . ?
C65 C64 C105 C10B -54.7(13) . . . . ?
C63 C64 C105 C107 177.8(11) . . . . ?
C65 C64 C105 C107 -2.7(13) . . . . ?
C63 C64 C105 C10A 6.1(15) . . . . ?
C65 C64 C105 C10A -174.3(13) . . . . ?
C63 C64 C105 C10C -117.0(13) . . . . ?
C65 C64 C105 C10C 62.6(14) . . . . ?
C63 C64 C105 C108 -58.4(13) . . . . ?
C65 C64 C105 C108 121.2(12) . . . . ?
C74 C75 C109 C112 -12.5(9) . . . . ?
C76 C75 C109 C112 172.4(6) . . . . ?
C74 C75 C109 C111 103.6(8) . . . . ?
C76 C75 C109 C111 -71.5(7) . . . . ?
C74 C75 C109 C110 -131.9(7) . . . . ?
C76 C75 C109 C110 52.9(8) . . . . ?
C87 C86 C113 C115 -177.2(7) . . . . ?
C85 C86 C113 C115 8.1(10) . . . . ?
C87 C86 C113 C116 65.0(10) . . . . ?
C85 C86 C113 C116 -109.7(9) . . . . ?
C87 C86 C113 C114 -56.4(10) . . . . ?
C85 C86 C113 C114 128.8(8) . . . . ?
C98 C97 C117 C118 178.7(7) . . . . ?
C96 C97 C117 C118 -1.8(11) . . . . ?
C98 C97 C117 C119 55.7(9) . . . . ?
C96 C97 C117 C119 -124.7(8) . . . . ?
C98 C97 C117 C120 -63.8(8) . . . . ?
C96 C97 C117 C120 115.7(9) . . . . ?
O21B N21 O21A Zn5 176.4(13) . . . . ?
O21C N21 O21A Zn5 -10(2) . . . . ?
N14 Zn5 O21A N21 70.6(12) . . . . ?
N13 Zn5 O21A N21 -38.9(14) . . . . ?
S5 Zn5 O21A N21 -153.8(11) . . . . ?
O22B N22 O22A Zn6 7(2) . . . . ?
O22C N22 O22A Zn6 173.7(16) . . . . ?
N16 Zn6 O22A N22 94.9(12) . . . . ?
N15 Zn6 O22A N22 -173.5(13) . . . . ?
S6 Zn6 O22A N22 -71.1(13) . . . . ?
O22B Zn6 O22A N22 -4.1(11) . . . . ?
O22C N22 O22B Zn6 -175.2(13) . . . . ?
O22A N22 O22B Zn6 -7(2) . . . . ?
N16 Zn6 O22B N22 -92.8(12) . . . . ?
N15 Zn6 O22B N22 20.6(16) . . . . ?
S6 Zn6 O22B N22 137.4(11) . . . . ?
O22A Zn6 O22B N22 4.1(11) . . . . ?
O23C N23 O23A Zn7 169.4(11) . . . . ?
O23B N23 O23A Zn7 -12.4(19) . . . . ?
N18 Zn7 O23A N23 163.0(10) . . . . ?
N17 Zn7 O23A N23 58.6(11) . . . . ?
S7 Zn7 O23A N23 -68.0(11) . . . . ?
O24C N24 O24A Zn8 -178.2(16) . . . . ?
O24B N24 O24A Zn8 3(2) . . . . ?
N19 Zn8 O24A N24 27.1(13) . . . . ?
N20 Zn8 O24A N24 -87.2(11) . . . . ?
S8 Zn8 O24A N24 153.2(10) . . . . ?
